data_7239995
loop_
_publ_author_name
'Yang, Meng'
'Liang, Xiaohong'
'Zhang, Yandie'
'Ouyang, Zhijian'
'Dong, Wen'

_publ_section_title
;
 A nitronyl nitroxide and its two 1D chain Cu--Tb complexes: synthesis,
 structures, and magnetic properties
;
_journal_issue 14
_journal_name_full 'RSC Advances'
_journal_page_first 8490
_journal_page_last 8496
_journal_paper_doi 10.1039/D0RA00018C
_journal_volume 10
_journal_year 2020
_chemical_formula_moiety 'C82 H48 Cu2 F60 N10 O26 Tb2, C41 H24 Cu F30 N5 O13 Tb'
_chemical_formula_sum 'C123 H72 Cu3 F90 N15 O39 Tb3'
_chemical_formula_weight 4761.40
_space_group_crystal_system monoclinic
_space_group_IT_number 14
_space_group_name_Hall '-P 2ybc'
_space_group_name_H-M_alt 'P 1 21/c 1'
_atom_sites_solution_hydrogens geom
_audit_block_doi 10.5517/ccdc.csd.cc247tgp
_audit_creation_date 2018-10-14
_audit_creation_method
;
Olex2 1.2
(compiled 2018.05.29 svn.r3508 for OlexSys, GUI svn.r5506)
;
_audit_update_record
;
2019-12-23 deposited with the CCDC.	2020-02-06 downloaded from the CCDC.
;
_cell_angle_alpha 90
_cell_angle_beta 96.852(4)
_cell_angle_gamma 90
_cell_formula_units_Z 4
_cell_length_a 18.785(3)
_cell_length_b 17.138(3)
_cell_length_c 52.309(10)
_cell_measurement_reflns_used 14276
_cell_measurement_temperature 113(2)
_cell_measurement_theta_max 27.5
_cell_measurement_theta_min 3.0
_cell_volume 16720(5)
_computing_cell_refinement 'CrystalClear-SM Expert 2.1 b42 (Rigaku, 2015)'
_computing_data_collection 'CrystalClear-SM Expert 2.1 b42 (Rigaku, 2015)'
_computing_data_reduction 'CrystalClear-SM Expert 2.1 b42 (Rigaku, 2015)'
_computing_molecular_graphics 'Olex2 (Dolomanov et al., 2009)'
_computing_publication_material 'Olex2 (Dolomanov et al., 2009)'
_computing_structure_refinement 'XL (Sheldrick, 2008)'
_diffrn_ambient_temperature 113.15
_diffrn_measured_fraction_theta_full 0.994
_diffrn_measured_fraction_theta_max 0.702
_diffrn_measurement_device_type PILT
_diffrn_radiation_type CuK\a
_diffrn_radiation_wavelength 1.54178
_diffrn_reflns_av_R_equivalents 0.1375
_diffrn_reflns_av_unetI/netI 0.0673
_diffrn_reflns_Laue_measured_fraction_full 0.744
_diffrn_reflns_Laue_measured_fraction_max 0.702
_diffrn_reflns_limit_h_max 12
_diffrn_reflns_limit_h_min -12
_diffrn_reflns_limit_k_max 21
_diffrn_reflns_limit_k_min -21
_diffrn_reflns_limit_l_max 62
_diffrn_reflns_limit_l_min -66
_diffrn_reflns_number 217988
_diffrn_reflns_point_group_measured_fraction_full 0.744
_diffrn_reflns_point_group_measured_fraction_max 0.702
_diffrn_reflns_theta_full 67.679
_diffrn_reflns_theta_max 80.268
_diffrn_reflns_theta_min 6.078
_exptl_absorpt_coefficient_mu 1.804
_exptl_absorpt_correction_T_max 0.250
_exptl_absorpt_correction_T_min 0.245
_exptl_absorpt_correction_type multi-scan
_exptl_absorpt_process_details SADABS
_exptl_crystal_colour green
_exptl_crystal_density_diffrn 1.891
_exptl_crystal_description cluster
_exptl_crystal_F_000 9276
_exptl_crystal_size_max 0.20
_exptl_crystal_size_mid 0.19
_exptl_crystal_size_min 0.17
_refine_diff_density_max 2.338
_refine_diff_density_min -1.190
_refine_diff_density_rms 0.123
_refine_ls_extinction_method none
_refine_ls_goodness_of_fit_ref 1.053
_refine_ls_hydrogen_treatment constr
_refine_ls_matrix_type full
_refine_ls_number_parameters 2470
_refine_ls_number_reflns 25673
_refine_ls_number_restraints 72
_refine_ls_restrained_S_all 1.859
_refine_ls_R_factor_all 0.1084
_refine_ls_R_factor_gt 0.0686
_refine_ls_shift/su_max 0.001
_refine_ls_shift/su_mean 0.000
_refine_ls_structure_factor_coef Fsqd
_refine_ls_weighting_details 'w=1/[\s^2^(Fo^2^)+(0.0662P)^2^+145.5528P] where P=(Fo^2^+2Fc^2^)/3'
_refine_ls_weighting_scheme calc
_refine_ls_wR_factor_gt 0.1577
_refine_ls_wR_factor_ref 0.1857
_reflns_Friedel_coverage 0.000
_reflns_number_gt 17846
_reflns_number_total 36573
_reflns_threshold_expression 'I > 2\s(I)'
_cod_data_source_file d0ra00018c2.cif
_cod_data_source_block 1_CCDC2
_cod_depositor_comments
;
The following automatic conversions were performed:

data item '_exptl_absorpt_correction_type' value 'Multi-scan' was
changed to 'multi-scan' in accordance with the
/home/data/users/saulius/crontab/automatic-downloads/rss-feeds/RSC/lib/dictionaries/cif_core.dic
dictionary named 'cif_core.dic' version 2.4.2 last updated on
2011-04-26.

Automatic conversion script
Id: cif_fix_values 7556 2019-12-06 15:28:31Z antanas 

 Adding full bibliography for 7239993--7239995.cif.
;
_cod_original_sg_symbol_H-M 'P 21/c'
_cod_database_code 7239995
_shelx_shelxl_version_number 2014/7
_shelx_space_group_comment
;
The symmetry employed for this shelxl refinement is uniquely defined
by the following loop, which should always be used as a source of
symmetry information in preference to the above space-group names.
They are only intended as comments.
;
_olex2_refinement_description
;
1. Fixed Uiso
 At 1.2 times of:
  All C(H) groups
 At 1.5 times of:
  All C(H,H,H) groups
2. Uiso/Uaniso restraints and constraints
Uanis(F12) \\sim Ueq: with sigma of 0.01 and sigma for terminal atoms of 0.01
Uanis(C66) \\sim Ueq, Uanis(C67) \\sim Ueq, Uanis(C64) \\sim Ueq: with sigma of
0.001 and sigma for terminal atoms of 0.001
Uanis(F42) \\sim Ueq, Uanis(F9) \\sim Ueq, Uanis(F11) \\sim Ueq, Uanis(F31)
\\sim Ueq, Uanis(F46) \\sim Ueq, Uanis(F50) \\sim Ueq, Uanis(F53) \\sim Ueq,
Uanis(F81) \\sim Ueq: with sigma of 0.001 and sigma for terminal atoms of 0.001
3.a Aromatic/amide H refined with riding coordinates:
 C21(H21), C71(H71), C58(H58), C61(H61), C18(H18), C17(H17), C70(H70),
 C29(H29), C59(H59), C62(H62), C75(H75), C20(H20), C13(H13), C31(H31), C3(H3),
 C44(H44), C49(H49), C54(H54), C30(H30), C39(H39), C8(H8), C34(H34), C80(H80),
 C72(H72), C121(H121), C104(H104), C106(H106), C109(H109), C103(H103),
 C107(H107), C85(H85), C90(H90), C110(H110), C95(H95), C116(H116), C108(H108)
3.b Idealised Me refined as rotating group:
 C28(H28A,H28B,H28C), C66(H66A,H66B,H66C), C67(H67A,H67B,H67C), C68(H68A,H68B,
 H68C), C69(H69A,H69B,H69C), C27(H27A,H27B,H27C), C26(H26A,H26B,H26C), C25(H25A,
 H25B,H25C), C112(H11A,H11B,H11C), C100(H10A,H10B,H10C), C113(H11D,H11E,H11F),
 C99(H99A,H99B,H99C)
;
_olex2_submission_special_instructions 'No special instructions were received'

loop_
_space_group_symop_operation_xyz
'x, y, z'
'-x, y+1/2, -z+1/2'
'-x, -y, -z'
'x, -y-1/2, z-1/2'

loop_
_atom_site_label
_atom_site_type_symbol
_atom_site_fract_x
_atom_site_fract_y
_atom_site_fract_z
_atom_site_U_iso_or_equiv
_atom_site_adp_type
_atom_site_occupancy
_atom_site_site_symmetry_order
_atom_site_calc_flag
_atom_site_refinement_flags_posn
_atom_site_refinement_flags_adp
_atom_site_refinement_flags_occupancy
_atom_site_disorder_assembly
_atom_site_disorder_group
Tb2 Tb 0.19082(4) 0.96751(3) 0.06944(2) 0.02733(18) Uani 1 1 d . . . . .
Tb1 Tb 0.21203(4) 1.46905(3) 0.07783(2) 0.02840(18) Uani 1 1 d . . . . .
Cu2 Cu 0.32444(11) 0.41247(9) -0.06434(3) 0.0590(6) Uani 1 1 d . . . . .
Cu1 Cu -0.04047(9) 0.92518(7) 0.20973(2) 0.0333(4) Uani 1 1 d . . . . .
F36 F -0.0532(7) 0.7432(5) 0.2755(2) 0.131(4) Uani 1 1 d . . . . .
F33 F -0.0260(9) 1.0703(6) 0.29636(17) 0.185(7) Uani 1 1 d . . . . .
F49 F 0.5077(7) 0.2443(6) -0.0303(2) 0.146(6) Uani 1 1 d . . . . .
F32 F -0.0113(13) 1.1284(6) 0.2640(2) 0.240(12) Uani 1 1 d . . . . .
F50 F 0.4221(8) 0.2270(7) -0.0131(3) 0.156(3) Uani 1 1 d . U . . .
F9 F 0.5136(7) 1.4532(7) 0.0768(2) 0.132(4) Uani 1 1 d . U . . .
F42 F 0.1896(6) 0.7606(8) 0.2008(2) 0.132(4) Uani 1 1 d . U . . .
F10 F 0.4207(8) 1.3236(8) 0.14564(19) 0.172(6) Uani 1 1 d . . . . .
F57 F 0.0794(5) 0.2662(5) -0.08953(14) 0.084(3) Uani 1 1 d . . . . .
F59 F 0.1641(10) 0.5837(6) -0.1081(3) 0.205(9) Uani 1 1 d . . . . .
F26 F -0.0586(4) 1.0514(4) 0.08050(13) 0.063(2) Uani 1 1 d . . . . .
F55 F 0.1741(6) 0.2047(5) -0.0839(3) 0.140(5) Uani 1 1 d . . . . .
F56 F 0.1246(6) 0.2476(6) -0.05199(15) 0.115(4) Uani 1 1 d . . . . .
F7 F 0.4590(6) 1.5464(7) 0.0595(2) 0.130(4) Uani 1 1 d . . . . .
F31 F 0.0596(12) 1.0642(12) 0.2793(4) 0.214(7) Uani 1 1 d . U . . .
F39 F -0.0348(4) 0.6694(4) 0.15541(14) 0.071(2) Uani 1 1 d . . . . .
F24 F 0.1837(5) 0.9480(4) 0.16606(12) 0.081(3) Uani 1 1 d . . . . .
F6 F -0.0174(4) 1.5981(4) 0.06193(14) 0.066(2) Uani 1 1 d . . . . .
F45 F 0.3954(5) 0.8737(5) 0.00378(13) 0.083(3) Uani 1 1 d . . . . .
F5 F 0.0395(4) 1.6999(4) 0.05226(13) 0.063(2) Uani 1 1 d . . . . .
F37 F -0.1230(4) 0.6940(4) 0.17557(16) 0.074(2) Uani 1 1 d . . . . .
F16 F -0.0677(6) 1.3594(5) 0.05440(16) 0.083(3) Uani 1 1 d . . . . .
F14 F 0.0090(5) 1.3807(4) 0.14564(13) 0.072(2) Uani 1 1 d . . . . .
F29 F 0.0574(5) 0.8006(4) -0.00173(13) 0.091(3) Uani 1 1 d . . . . .
F19 F 0.3619(5) 1.1958(4) 0.09947(16) 0.082(2) Uani 1 1 d . . . . .
F13 F 0.1138(5) 1.4181(6) 0.15886(12) 0.086(3) Uani 1 1 d . . . . .
F15 F 0.0348(5) 1.5012(4) 0.14531(14) 0.082(3) Uani 1 1 d . . . . .
F27 F -0.1155(4) 0.9564(5) 0.06149(15) 0.078(3) Uani 1 1 d . . . . .
F21 F 0.4075(5) 1.1323(5) 0.13223(14) 0.088(3) Uani 1 1 d . . . . .
F44 F 0.2960(6) 0.9181(6) -0.00984(14) 0.104(3) Uani 1 1 d . . . . .
F3 F 0.2006(5) 1.5780(4) -0.02185(12) 0.078(2) Uani 1 1 d . . . . .
F4 F -0.0183(4) 1.6329(6) 0.02252(13) 0.087(3) Uani 1 1 d . . . . .
F20 F 0.4194(4) 1.0916(5) 0.09446(17) 0.089(3) Uani 1 1 d . . . . .
F28 F -0.0204(4) 0.8861(5) -0.01418(12) 0.082(3) Uani 1 1 d . . . . .
F48 F 0.4056(5) 0.8746(7) 0.12142(15) 0.114(4) Uani 1 1 d . . . . .
F35 F -0.1575(6) 0.7681(6) 0.26113(15) 0.130(5) Uani 1 1 d . . . . .
F47 F 0.3867(7) 0.7681(6) 0.10319(19) 0.139(5) Uani 1 1 d . . . . .
F46 F 0.4684(7) 0.8449(8) 0.0941(2) 0.136(4) Uani 1 1 d . U . . .
F23 F 0.1149(6) 1.0362(6) 0.15391(14) 0.100(4) Uani 1 1 d . . . . .
F25 F -0.0509(5) 0.9367(5) 0.09715(15) 0.082(2) Uani 1 1 d . . . . .
F2 F 0.1394(6) 1.4780(6) -0.02569(14) 0.111(4) Uani 1 1 d . . . . .
F54 F 0.3604(8) 0.3036(6) -0.14309(15) 0.159(6) Uani 1 1 d . . . . .
F18 F 0.0068(5) 1.2715(6) 0.04820(17) 0.100(3) Uani 1 1 d . . . . .
F58 F 0.2180(9) 0.5294(8) -0.1328(3) 0.168(6) Uani 1 1 d . . . . .
F52 F 0.3827(9) 0.1962(8) -0.12918(18) 0.190(8) Uani 1 1 d . . . . .
F30 F 0.0876(5) 0.9050(6) -0.01901(12) 0.094(3) Uani 1 1 d . . . . .
F40 F 0.1498(7) 0.7272(10) 0.2339(3) 0.190(7) Uani 1 1 d . . . . .
F1 F 0.2447(6) 1.4707(6) -0.01211(14) 0.116(4) Uani 1 1 d . . . . .
F43 F 0.3748(7) 0.9958(5) 0.00424(17) 0.117(4) Uani 1 1 d . . . . .
F34 F -0.1151(6) 0.8148(5) 0.29570(13) 0.106(3) Uani 1 1 d . . . . .
F51 F 0.4498(5) 0.1505(4) -0.04207(16) 0.090(3) Uani 1 1 d . . . . .
F60 F 0.1200(7) 0.4958(6) -0.1313(2) 0.158(6) Uani 1 1 d . . . . .
F17 F 0.0043(5) 1.3767(8) 0.02729(15) 0.135(5) Uani 1 1 d . . . . .
F11 F 0.3249(6) 1.3152(6) 0.1487(2) 0.116(3) Uani 1 1 d . U . . .
F8 F 0.4457(7) 1.4383(9) 0.0439(3) 0.165(6) Uani 1 1 d . . . . .
F53 F 0.2845(7) 0.2362(6) -0.1319(2) 0.117(3) Uani 1 1 d . U . . .
F22 F 0.2110(7) 1.0648(7) 0.17436(16) 0.147(5) Uani 1 1 d . . . . .
F38 F -0.1055(5) 0.7618(5) 0.14306(13) 0.098(3) Uani 1 1 d . . . . .
F41 F 0.1915(6) 0.8274(9) 0.2324(3) 0.154(6) Uani 1 1 d . . . . .
F12 F 0.3885(7) 1.4134(6) 0.16272(16) 0.129(3) Uani 1 1 d . U . . .
O3 O 0.1409(5) 1.4525(4) 0.11160(11) 0.0316(19) Uani 1 1 d . . . . .
O1 O 0.2117(4) 1.4903(3) 0.03357(11) 0.0311(17) Uani 1 1 d . . . . .
O18 O 0.1236(5) 0.9258(4) 0.03063(11) 0.032(2) Uani 1 1 d . . . . .
O13 O -0.0672(4) 0.8465(3) 0.18370(10) 0.0335(17) Uani 1 1 d . . . . .
O19 O 0.0689(4) 0.9806(3) 0.07389(11) 0.0295(18) Uani 1 1 d . . . . .
O5 O 0.2848(5) 1.4273(4) 0.11427(11) 0.028(2) Uani 1 1 d . . . . .
O10 O -0.0225(4) 1.0044(4) 0.23538(11) 0.045(2) Uani 1 1 d . . . . .
O17 O 0.2664(5) 0.9534(4) 0.03728(11) 0.036(2) Uani 1 1 d . . . . .
O16 O 0.2930(5) 0.8957(4) 0.08686(12) 0.038(2) Uani 1 1 d . . . . .
O8 O 0.1643(4) 1.0892(3) 0.04889(11) 0.0345(17) Uani 1 1 d . . . . .
O20 O 0.1561(4) 0.8379(3) 0.07824(11) 0.0346(18) Uani 1 1 d . . . . .
O4 O 0.1094(5) 1.3979(4) 0.06224(13) 0.051(2) Uani 1 1 d . . . . .
O14 O 0.1793(4) 0.9908(4) 0.11307(10) 0.0369(18) Uani 1 1 d . . . . .
O6 O 0.3321(4) 1.4836(4) 0.06986(12) 0.038(2) Uani 1 1 d . . . . .
O12 O 0.0663(4) 0.8771(5) 0.21627(13) 0.051(2) Uani 1 1 d . . . . .
O15 O 0.2803(4) 1.0577(4) 0.08597(12) 0.0399(19) Uani 1 1 d . . . . .
O9 O 0.0642(5) 1.2087(3) 0.15646(10) 0.0333(19) Uani 1 1 d . . . . .
O21 O 0.2445(4) 0.5922(3) 0.09675(11) 0.0367(18) Uani 1 1 d . . . . .
O25 O 0.3354(5) 0.3591(4) -0.09824(12) 0.050(2) Uani 1 1 d . . . . .
O2 O 0.1206(4) 1.5608(4) 0.06436(11) 0.0424(19) Uani 1 1 d . . . . .
O24 O 0.2387(5) 0.3377(5) -0.05909(13) 0.052(2) Uani 1 1 d . . . . .
O26 O 0.3872(4) 0.3394(4) -0.04563(14) 0.053(2) Uani 1 1 d . . . . .
O7 O 0.2439(4) 1.3374(3) 0.06868(11) 0.0356(18) Uani 1 1 d . . . . .
O22 O 0.3099(5) 0.7186(4) -0.01589(11) 0.039(2) Uani 1 1 d . . . . .
O23 O 0.2594(5) 0.4827(4) -0.08339(16) 0.064(3) Uani 1 1 d . . . . .
O11 O -0.0759(4) 0.8536(4) 0.23445(11) 0.0380(18) Uani 1 1 d . . . . .
N6 N 0.1755(5) 0.7747(4) 0.09042(12) 0.028(2) Uani 1 1 d . . . . .
N1 N 0.2258(5) 1.2749(4) 0.05617(13) 0.031(2) Uani 1 1 d . . . . .
N7 N 0.2143(5) 0.6580(4) 0.09854(12) 0.033(2) Uani 1 1 d . . . . .
N2 N 0.1935(5) 1.1568(4) 0.04736(12) 0.027(2) Uani 1 1 d . . . . .
N5 N -0.0333(5) 1.0050(4) 0.18283(13) 0.033(2) Uani 1 1 d . . . . .
N3 N -0.0222(5) 1.1141(4) 0.16316(13) 0.031(2) Uani 1 1 d . . . . .
N10 N 0.3646(5) 0.4987(5) -0.04277(14) 0.035(2) Uani 1 1 d . . . . .
N4 N -0.0433(5) 1.0621(5) 0.14400(14) 0.037(2) Uani 1 1 d . . . . .
N8 N 0.3817(5) 0.6122(4) -0.02556(13) 0.031(2) Uani 1 1 d . . . . .
N9 N 0.4226(5) 0.5640(5) -0.00988(14) 0.038(2) Uani 1 1 d . . . . .
C28 C 0.2088(9) 1.1393(7) 0.0020(2) 0.082(5) Uani 1 1 d . . . . .
H28A H 0.2177 1.0844 0.0040 0.124 Uiso 1 1 calc GR . . . .
H28B H 0.2333 1.1592 -0.0117 0.124 Uiso 1 1 calc GR . . . .
H28C H 0.1582 1.1482 -0.0019 0.124 Uiso 1 1 calc GR . . . .
C66 C 0.1939(8) 0.6342(7) 0.1430(2) 0.065(3) Uani 1 1 d . U . . .
H66A H 0.1990 0.5807 0.1380 0.097 Uiso 1 1 calc GR . . . .
H66B H 0.1575 0.6379 0.1543 0.097 Uiso 1 1 calc GR . . . .
H66C H 0.2387 0.6525 0.1517 0.097 Uiso 1 1 calc GR . . . .
C67 C 0.0931(10) 0.6441(10) 0.1134(3) 0.102(5) Uani 1 1 d . U . . .
H67A H 0.0610 0.6858 0.1076 0.153 Uiso 1 1 calc GR . . . .
H67B H 0.0770 0.6196 0.1282 0.153 Uiso 1 1 calc GR . . . .
H67C H 0.0940 0.6063 0.0999 0.153 Uiso 1 1 calc GR . . . .
C32 C -0.0112(14) 1.0712(13) 0.2746(3) 0.115(7) Uani 1 1 d . . . . .
C63 C 0.2101(5) 0.7152(4) 0.08090(14) 0.025(2) Uani 1 1 d . . . . .
C6 C 0.4530(9) 1.4760(11) 0.0661(3) 0.087(6) Uani 1 1 d . . . . .
C22 C 0.1919(6) 1.2144(5) 0.06519(15) 0.029(3) Uani 1 1 d . . . . .
C21 C 0.0959(6) 1.1692(4) 0.08957(14) 0.026(3) Uani 1 1 d . . . . .
H21 H 0.0752 1.1433 0.0749 0.032 Uiso 1 1 calc R . . . .
C78 C 0.1411(9) 0.2623(8) -0.0750(3) 0.069(4) Uani 1 1 d . . . . .
C71 C 0.3481(6) 0.5728(6) -0.04531(16) 0.034(3) Uani 1 1 d . . . . .
H71 H 0.3177 0.5944 -0.0588 0.041 Uiso 1 1 calc R . . . .
C58 C 0.2981(6) 0.6713(5) 0.05202(15) 0.031(3) Uani 1 1 d . . . . .
H58 H 0.3219 0.6432 0.0657 0.037 Uiso 1 1 calc R . . . .
C61 C 0.2270(6) 0.7516(5) 0.01158(15) 0.036(3) Uani 1 1 d . . . . .
H61 H 0.2022 0.7780 -0.0022 0.044 Uiso 1 1 calc R . . . .
C14 C 0.0812(7) 1.4246(6) 0.11394(17) 0.031(3) Uani 1 1 d . . . . .
C18 C 0.1574(6) 1.2464(5) 0.13335(15) 0.033(3) Uani 1 1 d . . . . .
H18 H 0.1780 1.2714 0.1482 0.039 Uiso 1 1 calc R . . . .
C16 C 0.1595(5) 1.2099(4) 0.08886(14) 0.023(2) Uani 1 1 d . . . . .
C60 C 0.2896(6) 0.7126(5) 0.00847(14) 0.031(3) Uani 1 1 d . . . . .
C17 C 0.1902(6) 1.2492(5) 0.11107(16) 0.034(3) Uani 1 1 d . . . . .
H17 H 0.2325 1.2770 0.1108 0.040 Uiso 1 1 calc R . . . .
C70 C 0.3761(7) 0.6968(6) -0.02065(17) 0.041(3) Uani 1 1 d . . . . .
H70 H 0.4143 0.7314 -0.0208 0.049 Uiso 1 1 calc R . . . .
C29 C -0.0074(8) 1.1953(5) 0.15701(17) 0.034(3) Uani 1 1 d . . . . .
H29 H -0.0426 1.2334 0.1538 0.041 Uiso 1 1 calc R . . . .
C57 C 0.2370(6) 0.7119(4) 0.05573(14) 0.025(2) Uani 1 1 d . . . . .
C59 C 0.3252(6) 0.6711(5) 0.02841(15) 0.031(3) Uani 1 1 d . . . . .
H59 H 0.3667 0.6435 0.0262 0.038 Uiso 1 1 calc R . . . .
C62 C 0.2015(6) 0.7516(5) 0.03494(16) 0.032(3) Uani 1 1 d . . . . .
H62 H 0.1596 0.7787 0.0369 0.038 Uiso 1 1 calc R . . . .
C48 C 0.3497(8) 0.8793(6) 0.07913(18) 0.043(3) Uani 1 1 d . . . . .
C2 C 0.1697(6) 1.5201(5) 0.01641(17) 0.032(3) Uani 1 1 d . . . . .
C75 C 0.3897(6) 0.2469(6) -0.07919(18) 0.041(3) Uani 1 1 d . . . . .
H75 H 0.4032 0.1962 -0.0826 0.049 Uiso 1 1 calc R . . . .
C9 C 0.3472(8) 1.4112(6) 0.11927(18) 0.036(3) Uani 1 1 d . . . . .
C53 C 0.0606(8) 0.9136(5) 0.02397(17) 0.034(3) Uani 1 1 d . . . . .
C50 C 0.3254(8) 0.9234(6) 0.03546(18) 0.041(3) Uani 1 1 d . . . . .
C20 C 0.0630(6) 1.1666(5) 0.11174(16) 0.025(2) Uani 1 1 d . . . . .
H20 H 0.0207 1.1387 0.1122 0.030 Uiso 1 1 calc R . . . .
C52 C 0.0465(8) 0.8762(7) -0.0033(2) 0.057(4) Uani 1 1 d . . . . .
C13 C 0.0350(7) 1.3912(7) 0.0950(2) 0.048(3) Uani 1 1 d . . . . .
H13 H -0.0092 1.3738 0.0990 0.058 Uiso 1 1 calc R . . . .
C7 C 0.3893(8) 1.4618(6) 0.0810(2) 0.048(3) Uani 1 1 d . . . . .
C43 C 0.3059(6) 1.0776(6) 0.10830(19) 0.039(3) Uani 1 1 d . . . . .
C12 C 0.0506(8) 1.3821(6) 0.07049(19) 0.044(3) Uani 1 1 d . . . . .
C55 C 0.0127(7) 0.9605(5) 0.06148(19) 0.032(3) Uani 1 1 d . . . . .
C68 C 0.2305(14) 0.8000(11) 0.1336(2) 0.168(13) Uani 1 1 d . . . . .
H68A H 0.2704 0.7651 0.1336 0.253 Uiso 1 1 calc GR . . . .
H68B H 0.2211 0.8091 0.1510 0.253 Uiso 1 1 calc GR . . . .
H68C H 0.2414 0.8486 0.1258 0.253 Uiso 1 1 calc GR . . . .
C23 C 0.2375(8) 1.2649(6) 0.02784(19) 0.054(4) Uani 1 1 d . . . . .
C42 C 0.3733(8) 1.1236(8) 0.1086(2) 0.060(4) Uani 1 1 d . . . . .
C31 C -0.0171(6) 1.0796(5) 0.18584(17) 0.036(3) Uani 1 1 d . . . . .
H31 H -0.0041 1.1041 0.2016 0.043 Uiso 1 1 calc R . . . .
C51 C 0.3503(8) 0.9290(7) 0.0084(2) 0.056(4) Uani 1 1 d . . . . .
C40 C -0.0305(6) 0.7847(5) 0.18100(15) 0.031(3) Uani 1 1 d . . . . .
C10 C 0.3652(9) 1.3729(8) 0.1454(2) 0.074(5) Uani 1 1 d . . . . .
C69 C 0.1061(12) 0.8079(9) 0.1252(3) 0.130(9) Uani 1 1 d . . . . .
H69A H 0.1134 0.8614 0.1207 0.195 Uiso 1 1 calc GR . . . .
H69B H 0.1058 0.8038 0.1435 0.195 Uiso 1 1 calc GR . . . .
H69C H 0.0610 0.7901 0.1166 0.195 Uiso 1 1 calc GR . . . .
C45 C 0.2149(7) 1.0253(6) 0.13147(17) 0.043(3) Uani 1 1 d . . . . .
C37 C 0.1516(9) 0.7808(10) 0.2175(3) 0.077(5) Uani 1 1 d . . . . .
C3 C 0.1086(7) 1.5625(6) 0.01918(17) 0.047(3) Uani 1 1 d . . . . .
H3 H 0.0800 1.5802 0.0046 0.056 Uiso 1 1 calc R . . . .
C4 C 0.0890(6) 1.5794(6) 0.04336(18) 0.038(3) Uani 1 1 d . . . . .
C44 C 0.2774(7) 1.0651(6) 0.13072(18) 0.045(3) Uani 1 1 d . . . . .
H44 H 0.3015 1.0843 0.1460 0.054 Uiso 1 1 calc R . . . .
C49 C 0.3691(7) 0.8877(7) 0.05425(19) 0.050(3) Uani 1 1 d . . . . .
H49 H 0.4130 0.8682 0.0506 0.060 Uiso 1 1 calc R . . . .
C56 C -0.0552(8) 0.9753(8) 0.0749(2) 0.052(4) Uani 1 1 d . . . . .
C73 C 0.4410(10) 0.2189(7) -0.0353(2) 0.068(5) Uani 1 1 d . . . . .
C54 C 0.0025(7) 0.9259(6) 0.0371(2) 0.048(3) Uani 1 1 d . . . . .
H54 H -0.0432 0.9115 0.0298 0.058 Uiso 1 1 calc R . . . .
C19 C 0.0941(6) 1.2065(5) 0.13338(14) 0.030(3) Uani 1 1 d . . . . .
C47 C 0.4017(9) 0.8422(10) 0.0998(2) 0.074(5) Uani 1 1 d . . . . .
C65 C 0.1615(7) 0.7621(5) 0.11764(16) 0.042(3) Uani 1 1 d . . . . .
C81 C 0.2018(8) 0.4592(7) -0.0957(2) 0.059(4) Uani 1 1 d . . . . .
C30 C -0.0500(6) 0.9976(6) 0.15684(17) 0.039(3) Uani 1 1 d . . . . .
H30 H -0.0648 0.9508 0.1489 0.046 Uiso 1 1 calc R . . . .
C11 C -0.0010(9) 1.3475(9) 0.0497(2) 0.058(4) Uani 1 1 d . . . . .
C74 C 0.4019(6) 0.2744(6) -0.05469(19) 0.038(3) Uani 1 1 d . . . . .
C27 C 0.3125(8) 1.1460(8) 0.0341(3) 0.069(4) Uani 1 1 d . . . . .
H27A H 0.3360 1.1776 0.0477 0.103 Uiso 1 1 calc GR . . . .
H27B H 0.3395 1.1471 0.0196 0.103 Uiso 1 1 calc GR . . . .
H27C H 0.3092 1.0932 0.0400 0.103 Uiso 1 1 calc GR . . . .
C39 C 0.0355(7) 0.7649(6) 0.19126(19) 0.041(3) Uani 1 1 d . . . . .
H39 H 0.0530 0.7164 0.1870 0.049 Uiso 1 1 calc R . . . .
C35 C -0.0728(6) 0.8660(6) 0.25806(18) 0.041(3) Uani 1 1 d . . . . .
C5 C 0.0218(7) 1.6279(7) 0.0449(2) 0.050(3) Uani 1 1 d . . . . .
C76 C 0.3576(7) 0.2925(6) -0.09915(19) 0.045(3) Uani 1 1 d . . . . .
C26 C 0.1664(8) 1.2985(7) 0.0127(2) 0.069(4) Uani 1 1 d . . . . .
H26A H 0.1288 1.2605 0.0126 0.104 Uiso 1 1 calc GR . . . .
H26B H 0.1743 1.3101 -0.0047 0.104 Uiso 1 1 calc GR . . . .
H26C H 0.1527 1.3453 0.0209 0.104 Uiso 1 1 calc GR . . . .
C38 C 0.0801(6) 0.8130(6) 0.20809(17) 0.038(3) Uani 1 1 d . . . . .
C15 C 0.0594(8) 1.4309(7) 0.1413(2) 0.052(3) Uani 1 1 d . . . . .
C82 C 0.1715(10) 0.5179(8) -0.1156(3) 0.080(5) Uani 1 1 d . . . . .
C25 C 0.2974(8) 1.3117(6) 0.0214(2) 0.059(4) Uani 1 1 d . . . . .
H25A H 0.2877 1.3659 0.0241 0.088 Uiso 1 1 calc GR . . . .
H25B H 0.3038 1.3035 0.0037 0.088 Uiso 1 1 calc GR . . . .
H25C H 0.3402 1.2966 0.0322 0.088 Uiso 1 1 calc GR . . . .
C24 C 0.2347(7) 1.1788(5) 0.02568(18) 0.046(3) Uani 1 1 d . . . . .
C8 C 0.4028(8) 1.4239(8) 0.1050(2) 0.061(4) Uani 1 1 d . . . . .
H8 H 0.4489 1.4077 0.1111 0.073 Uiso 1 1 calc R . . . .
C1 C 0.1895(7) 1.5123(6) -0.01084(18) 0.041(3) Uani 1 1 d . . . . .
C64 C 0.1747(8) 0.6796(7) 0.1212(2) 0.063(3) Uani 1 1 d . U . . .
C34 C -0.0505(7) 0.9313(6) 0.27105(17) 0.053(4) Uani 1 1 d . . . . .
H34 H -0.0512 0.9329 0.2888 0.063 Uiso 1 1 calc R . . . .
C33 C -0.0268(7) 0.9955(6) 0.25890(19) 0.053(3) Uani 1 1 d . . . . .
C80 C 0.1645(7) 0.3927(7) -0.0939(2) 0.051(3) Uani 1 1 d . . . . .
H80 H 0.1236 0.3839 -0.1054 0.061 Uiso 1 1 calc R . . . .
C46 C 0.1834(9) 1.0192(6) 0.1572(2) 0.051(4) Uani 1 1 d . . . . .
C72 C 0.4109(6) 0.4963(6) -0.02066(17) 0.041(3) Uani 1 1 d . . . . .
H72 H 0.4320 0.4504 -0.0139 0.049 Uiso 1 1 calc R . . . .
C77 C 0.3501(8) 0.2567(8) -0.1261(2) 0.060(4) Uani 1 1 d . . . . .
C79 C 0.1860(7) 0.3370(6) -0.0753(2) 0.045(3) Uani 1 1 d . . . . .
C36 C -0.1025(9) 0.7986(7) 0.2727(2) 0.064(4) Uani 1 1 d . . . . .
C41 C -0.0737(8) 0.7266(6) 0.1638(2) 0.052(4) Uani 1 1 d . . . . .
Tb3 Tb 0.49536(3) 0.05606(3) 0.25083(2) 0.02402(16) Uani 1 1 d . . . . .
Cu3 Cu 0.78146(10) 0.10425(9) 0.14206(3) 0.0521(5) Uani 1 1 d . . . . .
F67 F 0.5473(7) 0.1831(6) 0.33950(14) 0.125(5) Uani 1 1 d . . . . .
F68 F 0.5040(7) 0.0719(9) 0.34450(17) 0.143(5) Uani 1 1 d . . . . .
F85 F 0.8872(5) 0.3337(5) 0.1731(2) 0.103(3) Uani 1 1 d . . . . .
F73 F 0.3701(4) -0.1825(4) 0.20640(15) 0.071(2) Uani 1 1 d . . . . .
F76 F 0.5453(6) 0.0514(8) 0.15078(18) 0.135(5) Uani 1 1 d . . . . .
F88 F 0.6340(7) 0.2845(9) 0.09449(16) 0.163(6) Uani 1 1 d . . . . .
F75 F 0.3445(6) -0.1202(7) 0.17044(14) 0.133(5) Uani 1 1 d . . . . .
F79 F 0.7204(9) -0.0942(7) 0.0864(3) 0.165(6) Uani 1 1 d . . . . .
F90 F 0.5646(9) 0.2590(16) 0.1212(4) 0.228(13) Uani 1 1 d . . . . .
F74 F 0.2993(5) -0.0855(5) 0.20410(18) 0.085(3) Uani 1 1 d . . . . .
F86 F 0.8543(8) 0.2754(6) 0.20483(19) 0.150(5) Uani 1 1 d . . . . .
F80 F 0.6355(7) -0.0245(9) 0.0817(4) 0.243(12) Uani 1 1 d . . . . .
F81 F 0.7086(9) -0.0305(8) 0.0551(2) 0.161(4) Uani 1 1 d . U . . .
F69 F 0.6115(5) 0.0907(6) 0.35603(11) 0.096(3) Uani 1 1 d . . . . .
F89 F 0.6169(13) 0.3537(12) 0.1235(3) 0.233(11) Uani 1 1 d . . . . .
F70 F 0.7838(4) 0.0477(5) 0.29944(14) 0.081(3) Uani 1 1 d . . . . .
F61 F 0.3693(4) 0.2791(3) 0.20179(10) 0.0539(19) Uani 1 1 d . . . . .
F87 F 0.7978(5) 0.3717(6) 0.1891(2) 0.114(4) Uani 1 1 d . . . . .
F63 F 0.3453(4) 0.1787(3) 0.17930(10) 0.061(2) Uani 1 1 d . . . . .
F62 F 0.2649(5) 0.2304(5) 0.19862(15) 0.089(3) Uani 1 1 d . . . . .
F71 F 0.7471(4) -0.0452(4) 0.27447(17) 0.084(3) Uani 1 1 d . . . . .
F64 F 0.2438(6) 0.0344(5) 0.2811(2) 0.134(5) Uani 1 1 d . . . . .
F65 F 0.2326(5) 0.1545(4) 0.28386(15) 0.078(3) Uani 1 1 d . . . . .
F72 F 0.7596(4) 0.0680(6) 0.25915(16) 0.088(3) Uani 1 1 d . . . . .
F77 F 0.6291(6) 0.0590(7) 0.17691(18) 0.121(4) Uani 1 1 d . . . . .
F84 F 0.7958(6) 0.2816(4) 0.07572(16) 0.096(3) Uani 1 1 d . . . . .
F82 F 0.8421(5) 0.2006(5) 0.05298(13) 0.089(3) Uani 1 1 d . . . . .
F66 F 0.3107(6) 0.0973(8) 0.30743(15) 0.128(4) Uani 1 1 d . . . . .
F83 F 0.8987(6) 0.2455(6) 0.08742(16) 0.108(4) Uani 1 1 d . . . . .
F78 F 0.6009(6) -0.0493(4) 0.16221(18) 0.108(4) Uani 1 1 d . . . . .
O32 O 0.3876(4) 0.0701(3) 0.26934(10) 0.0306(17) Uani 1 1 d . . . . .
O30 O 0.5450(4) 0.0380(3) 0.21159(10) 0.0291(16) Uani 1 1 d . . . . .
O35 O 0.6959(4) -0.1918(4) 0.18753(11) 0.0304(18) Uani 1 1 d . . . . .
O33 O 0.4176(4) 0.1365(4) 0.22382(11) 0.0315(19) Uani 1 1 d . . . . .
O31 O 0.4256(4) -0.0357(4) 0.22553(11) 0.0382(18) Uani 1 1 d . . . . .
O29 O 0.6195(4) 0.0383(3) 0.26254(10) 0.0334(18) Uani 1 1 d . . . . .
O27 O 0.5482(4) 0.1815(3) 0.24933(10) 0.0275(16) Uani 1 1 d . . . . .
O34 O 0.5008(4) -0.0646(3) 0.27311(10) 0.0256(16) Uani 1 1 d . . . . .
O28 O 0.5217(4) 0.0891(3) 0.29496(11) 0.0313(17) Uani 1 1 d . . . . .
O36 O 0.7493(5) 0.0253(4) 0.11736(14) 0.065(3) Uani 1 1 d . . . . .
O37 O 0.8234(4) 0.1660(4) 0.11625(12) 0.046(2) Uani 1 1 d . . . . .
O39 O 0.8094(4) 0.1846(4) 0.16697(13) 0.047(2) Uani 1 1 d . . . . .
O38 O 0.6832(5) 0.1687(6) 0.13124(16) 0.066(3) Uani 1 1 d . . . . .
N12 N 0.4719(4) -0.1320(3) 0.27155(12) 0.0177(18) Uani 1 1 d . . . . .
N11 N 0.5475(4) 0.2462(4) 0.23757(12) 0.0213(18) Uani 1 1 d . . . . .
N13 N 0.7764(5) -0.0848(4) 0.18871(14) 0.031(2) Uani 1 1 d . . . . .
N15 N 0.7822(5) 0.0248(5) 0.16927(14) 0.037(2) Uani 1 1 d . . . . .
N14 N 0.7933(5) -0.0329(5) 0.20771(14) 0.042(2) Uani 1 1 d . . . . .
C101 C 0.4912(5) -0.1902(4) 0.25666(14) 0.019(2) Uani 1 1 d . . . . .
C93 C 0.3573(10) -0.1120(9) 0.1955(2) 0.065(4) Uani 1 1 d . . . . .
C119 C 0.6229(16) 0.2803(16) 0.1167(3) 0.125(11) Uani 1 1 d . . . . .
C102 C 0.5448(5) -0.1875(4) 0.23914(13) 0.016(2) Uani 1 1 d . . . . .
C122 C 0.7877(7) 0.2538(7) 0.1659(2) 0.045(3) Uani 1 1 d . . . . .
C123 C 0.8315(10) 0.3086(7) 0.1838(3) 0.073(5) Uani 1 1 d . . . . .
C120 C 0.6834(8) 0.2387(10) 0.1346(2) 0.067(5) Uani 1 1 d . . . . .
C114 C 0.6976(11) -0.0260(9) 0.0789(3) 0.076(5) Uani 1 1 d . . . . .
C88 C 0.5600(10) 0.1094(10) 0.3381(2) 0.071(5) Uani 1 1 d . . . . .
C121 C 0.7304(8) 0.2843(7) 0.1506(2) 0.058(4) Uani 1 1 d . . . . .
H121 H 0.7226 0.3379 0.1510 0.069 Uiso 1 1 calc R . . . .
C111 C 0.5869(6) 0.2589(5) 0.21466(15) 0.029(3) Uani 1 1 d . . . . .
C84 C 0.3560(7) 0.1614(5) 0.22412(16) 0.025(3) Uani 1 1 d . . . . .
C105 C 0.6482(6) -0.1867(5) 0.20563(15) 0.027(2) Uani 1 1 d . . . . .
C86 C 0.3310(7) 0.1070(5) 0.26421(17) 0.037(3) Uani 1 1 d . . . . .
C104 C 0.5884(6) -0.2313(5) 0.20005(14) 0.027(2) Uani 1 1 d . . . . .
H104 H 0.5826 -0.2608 0.1850 0.032 Uiso 1 1 calc R . . . .
C106 C 0.6574(6) -0.1410(5) 0.22747(15) 0.026(2) Uani 1 1 d . . . . .
H106 H 0.6978 -0.1096 0.2310 0.031 Uiso 1 1 calc R . . . .
C91 C 0.6612(7) 0.0468(5) 0.28256(17) 0.035(3) Uani 1 1 d . . . . .
C109 C 0.7965(6) 0.0321(6) 0.19528(18) 0.038(3) Uani 1 1 d . . . . .
H109 H 0.8077 0.0795 0.2034 0.046 Uiso 1 1 calc R . . . .
C112 C 0.5390(7) 0.2289(6) 0.19134(16) 0.043(3) Uani 1 1 d . . . . .
H11A H 0.5271 0.1753 0.1940 0.064 Uiso 1 1 calc GR . . . .
H11B H 0.5637 0.2330 0.1764 0.064 Uiso 1 1 calc GR . . . .
H11C H 0.4959 0.2594 0.1889 0.064 Uiso 1 1 calc GR . . . .
C117 C 0.8078(7) 0.1571(6) 0.0923(2) 0.046(3) Uani 1 1 d . . . . .
C96 C 0.5277(6) 0.0031(5) 0.19125(15) 0.031(3) Uani 1 1 d . . . . .
C118 C 0.8388(10) 0.2210(7) 0.0767(2) 0.066(4) Uani 1 1 d . . . . .
C103 C 0.5360(5) -0.2331(5) 0.21664(15) 0.024(2) Uani 1 1 d . . . . .
H103 H 0.4955 -0.2641 0.2129 0.029 Uiso 1 1 calc R . . . .
C107 C 0.6053(5) -0.1429(4) 0.24412(15) 0.026(2) Uani 1 1 d . . . . .
H107 H 0.6116 -0.1131 0.2591 0.032 Uiso 1 1 calc R . . . .
C100 C 0.4141(6) -0.1110(5) 0.31076(18) 0.040(3) Uani 1 1 d . . . . .
H10A H 0.4590 -0.1243 0.3205 0.060 Uiso 1 1 calc GR . . . .
H10B H 0.3754 -0.1275 0.3199 0.060 Uiso 1 1 calc GR . . . .
H10C H 0.4117 -0.0555 0.3083 0.060 Uiso 1 1 calc GR . . . .
C92 C 0.7389(8) 0.0294(8) 0.2793(2) 0.052(4) Uani 1 1 d . . . . .
C97 C 0.5753(7) 0.0141(6) 0.17017(18) 0.046(3) Uani 1 1 d . . . . .
C113 C 0.6552(6) 0.2153(5) 0.2177(2) 0.038(3) Uani 1 1 d . . . . .
H11D H 0.6843 0.2329 0.2330 0.058 Uiso 1 1 calc GR . . . .
H11E H 0.6801 0.2241 0.2030 0.058 Uiso 1 1 calc GR . . . .
H11F H 0.6455 0.1606 0.2192 0.058 Uiso 1 1 calc GR . . . .
C98 C 0.4083(6) -0.1507(5) 0.28517(16) 0.027(2) Uani 1 1 d . . . . .
C85 C 0.3106(6) 0.1513(5) 0.24284(18) 0.035(3) Uani 1 1 d . . . . .
H85 H 0.2657 0.1750 0.2409 0.041 Uiso 1 1 calc R . . . .
C89 C 0.5755(8) 0.0872(6) 0.31080(17) 0.040(3) Uani 1 1 d . . . . .
C90 C 0.6452(8) 0.0696(7) 0.30646(19) 0.050(4) Uani 1 1 d . . . . .
H90 H 0.6819 0.0732 0.3200 0.060 Uiso 1 1 calc R . . . .
C94 C 0.4221(7) -0.0585(6) 0.20270(19) 0.043(3) Uani 1 1 d . . . . .
C83 C 0.3320(8) 0.2126(6) 0.20073(18) 0.041(3) Uani 1 1 d . . . . .
C110 C 0.7699(6) -0.0500(6) 0.16631(18) 0.038(3) Uani 1 1 d . . . . .
H110 H 0.7582 -0.0748 0.1506 0.046 Uiso 1 1 calc R . . . .
C95 C 0.4680(7) -0.0429(6) 0.18487(18) 0.044(3) Uani 1 1 d . . . . .
H95 H 0.4588 -0.0634 0.1683 0.053 Uiso 1 1 calc R . . . .
C115 C 0.7421(7) 0.0372(7) 0.0936(2) 0.056(4) Uani 1 1 d . . . . .
C116 C 0.7661(6) 0.0978(6) 0.0800(2) 0.045(3) Uani 1 1 d . . . . .
H116 H 0.7545 0.0995 0.0622 0.054 Uiso 1 1 calc R . . . .
C108 C 0.7648(7) -0.1687(5) 0.19399(19) 0.035(3) Uani 1 1 d . . . . .
H108 H 0.8010 -0.2020 0.2010 0.042 Uiso 1 1 calc R . . . .
C99 C 0.3430(6) -0.1225(5) 0.2681(2) 0.038(3) Uani 1 1 d . . . . .
H99A H 0.3495 -0.0690 0.2635 0.057 Uiso 1 1 calc GR . . . .
H99B H 0.3016 -0.1270 0.2771 0.057 Uiso 1 1 calc GR . . . .
H99C H 0.3363 -0.1537 0.2528 0.057 Uiso 1 1 calc GR . . . .
C87 C 0.2782(7) 0.0973(6) 0.2838(2) 0.049(3) Uani 1 1 d . . . . .

loop_
_atom_site_aniso_label
_atom_site_aniso_U_11
_atom_site_aniso_U_22
_atom_site_aniso_U_33
_atom_site_aniso_U_23
_atom_site_aniso_U_13
_atom_site_aniso_U_12
Tb2 0.0369(6) 0.0251(2) 0.0194(2) -0.00216(17) 0.0009(2) 0.0028(2)
Tb1 0.0386(6) 0.0273(3) 0.0194(2) 0.00303(18) 0.0037(2) 0.0049(2)
Cu2 0.0670(16) 0.0458(9) 0.0550(9) -0.0226(7) -0.0303(9) 0.0154(9)
Cu1 0.0434(13) 0.0343(7) 0.0215(6) -0.0007(5) 0.0004(6) -0.0053(6)
F36 0.184(12) 0.073(6) 0.145(9) 0.063(6) 0.060(8) 0.017(7)
F33 0.40(2) 0.107(7) 0.060(5) -0.049(5) 0.083(9) -0.119(11)
F49 0.115(11) 0.100(7) 0.192(12) -0.001(7) -0.107(9) 0.005(7)
F32 0.58(4) 0.069(7) 0.083(7) -0.035(6) 0.102(13) -0.130(13)
F50 0.156(3) 0.156(3) 0.156(3) 0.0015(10) 0.0191(11) 0.1173(10)
F9 0.117(4) 0.147(4) 0.131(4) 0.0322(10) 0.0165(11) 0.0003(10)
F42 0.094(4) 0.173(4) 0.129(4) -0.0010(10) 0.0158(11) 0.0052(10)
F10 0.232(16) 0.206(13) 0.075(6) 0.072(8) 0.008(8) 0.113(12)
F57 0.085(8) 0.108(6) 0.057(4) -0.008(4) 0.000(5) -0.026(5)
F59 0.33(2) 0.074(7) 0.175(12) -0.032(7) -0.129(13) 0.088(10)
F26 0.048(6) 0.062(4) 0.077(4) -0.035(3) 0.004(4) 0.011(3)
F55 0.095(9) 0.063(6) 0.271(16) -0.031(7) 0.053(9) -0.012(5)
F56 0.129(10) 0.155(9) 0.058(5) 0.028(5) -0.009(5) -0.072(7)
F7 0.079(9) 0.146(9) 0.173(10) 0.086(8) 0.054(7) -0.015(7)
F31 0.214(7) 0.214(7) 0.214(7) -0.0930(10) 0.0250(13) -0.0006(10)
F39 0.059(6) 0.065(4) 0.092(5) -0.046(4) 0.022(4) -0.002(4)
F24 0.127(8) 0.073(5) 0.046(4) 0.021(3) 0.027(4) 0.040(5)
F6 0.049(6) 0.079(5) 0.074(5) 0.005(4) 0.018(4) 0.002(4)
F45 0.116(8) 0.088(5) 0.052(4) 0.000(4) 0.040(4) 0.041(5)
F5 0.069(6) 0.051(4) 0.071(4) 0.005(3) 0.016(4) 0.017(4)
F37 0.059(7) 0.069(5) 0.100(6) -0.033(4) 0.031(5) -0.025(4)
F16 0.050(8) 0.106(6) 0.088(6) 0.028(5) -0.020(5) -0.018(5)
F14 0.086(7) 0.073(5) 0.064(4) 0.011(3) 0.040(4) -0.022(4)
F29 0.131(8) 0.066(5) 0.061(4) -0.041(4) -0.053(5) 0.043(5)
F19 0.081(7) 0.064(5) 0.099(6) -0.002(4) 0.001(5) -0.028(4)
F13 0.079(7) 0.154(8) 0.026(3) 0.014(4) 0.009(4) -0.003(5)
F15 0.119(8) 0.061(4) 0.077(5) -0.008(4) 0.058(5) 0.000(5)
F27 0.026(6) 0.119(6) 0.088(5) -0.053(5) 0.003(4) -0.016(4)
F21 0.066(7) 0.126(7) 0.064(5) -0.019(4) -0.020(4) -0.027(5)
F44 0.117(9) 0.160(9) 0.037(4) 0.006(4) 0.016(5) 0.021(7)
F3 0.132(8) 0.062(4) 0.045(4) 0.011(3) 0.030(4) -0.011(4)
F4 0.053(6) 0.147(8) 0.057(4) -0.010(4) -0.015(4) 0.047(5)
F20 0.042(7) 0.120(7) 0.108(6) -0.044(5) 0.026(5) -0.016(5)
F28 0.063(7) 0.127(7) 0.045(4) -0.033(4) -0.031(4) 0.035(5)
F48 0.097(8) 0.188(10) 0.049(4) -0.012(5) -0.021(5) 0.047(7)
F35 0.162(11) 0.162(9) 0.059(5) 0.038(5) -0.018(6) -0.120(9)
F47 0.199(13) 0.103(8) 0.099(7) 0.028(6) -0.053(7) 0.065(8)
F46 0.097(4) 0.182(4) 0.130(4) 0.0014(10) 0.0171(11) 0.0011(10)
F23 0.093(9) 0.158(9) 0.058(4) 0.046(5) 0.045(5) 0.063(7)
F25 0.082(7) 0.100(6) 0.068(5) -0.007(4) 0.031(4) -0.020(5)
F2 0.134(10) 0.152(8) 0.051(4) -0.038(5) 0.023(5) -0.078(7)
F54 0.324(18) 0.123(8) 0.041(4) -0.027(5) 0.065(7) -0.057(10)
F18 0.098(8) 0.100(7) 0.092(6) -0.038(5) -0.039(5) -0.014(5)
F58 0.165(15) 0.176(13) 0.157(12) 0.101(11) -0.010(10) 0.039(10)
F52 0.295(18) 0.189(12) 0.071(6) -0.073(7) -0.032(8) 0.146(13)
F30 0.109(8) 0.147(8) 0.024(3) -0.018(4) -0.004(4) 0.031(6)
F40 0.081(10) 0.255(17) 0.221(14) 0.146(14) -0.034(9) 0.035(10)
F1 0.147(11) 0.165(9) 0.047(4) 0.048(5) 0.056(5) 0.093(8)
F43 0.218(12) 0.058(5) 0.097(6) -0.011(4) 0.107(7) -0.026(6)
F34 0.194(11) 0.091(6) 0.039(4) 0.003(4) 0.039(5) -0.045(6)
F51 0.118(8) 0.061(5) 0.086(5) 0.001(4) -0.012(5) 0.023(5)
F60 0.159(13) 0.114(8) 0.165(10) 0.052(7) -0.122(10) -0.029(8)
F17 0.093(8) 0.250(13) 0.051(5) 0.068(6) -0.034(5) -0.052(8)
F11 0.116(3) 0.116(3) 0.115(3) 0.0608(10) 0.0123(11) -0.0009(10)
F8 0.135(12) 0.236(15) 0.150(11) -0.045(10) 0.116(10) -0.046(10)
F53 0.117(4) 0.118(3) 0.116(3) -0.0023(10) 0.0140(11) -0.0007(10)
F22 0.201(12) 0.188(10) 0.062(5) -0.084(6) 0.066(6) -0.120(9)
F38 0.143(9) 0.090(6) 0.048(4) -0.026(4) -0.045(5) 0.006(5)
F41 0.072(9) 0.208(14) 0.165(11) -0.075(10) -0.053(8) 0.039(8)
F12 0.230(9) 0.089(5) 0.056(4) 0.010(4) -0.026(5) -0.008(6)
O3 0.024(7) 0.040(4) 0.031(3) 0.001(2) 0.005(3) 0.000(4)
O1 0.028(5) 0.039(3) 0.027(3) 0.009(2) 0.005(3) 0.008(3)
O18 0.025(7) 0.041(4) 0.026(3) 0.000(2) -0.007(3) 0.009(3)
O13 0.042(6) 0.033(3) 0.024(3) -0.001(2) -0.002(3) 0.003(3)
O19 0.022(6) 0.034(3) 0.031(3) -0.007(2) -0.006(3) 0.000(3)
O5 0.017(7) 0.041(4) 0.028(3) 0.004(2) 0.008(3) 0.004(3)
O10 0.068(7) 0.042(4) 0.027(3) -0.004(3) 0.009(3) -0.008(4)
O17 0.041(7) 0.036(4) 0.031(3) -0.001(2) 0.004(3) 0.010(4)
O16 0.037(7) 0.050(4) 0.028(3) 0.004(3) 0.006(3) 0.002(4)
O8 0.051(6) 0.026(3) 0.027(3) 0.000(2) 0.003(3) -0.003(3)
O20 0.051(6) 0.024(3) 0.028(3) 0.002(2) 0.001(3) 0.007(3)
O4 0.059(8) 0.057(5) 0.033(4) -0.006(3) -0.007(4) -0.005(4)
O14 0.044(6) 0.042(4) 0.022(3) -0.007(2) -0.005(3) -0.002(3)
O6 0.040(7) 0.040(4) 0.031(3) 0.011(3) 0.000(3) 0.007(3)
O12 0.041(7) 0.064(5) 0.046(4) 0.001(3) -0.002(4) -0.006(4)
O15 0.037(6) 0.046(4) 0.035(3) -0.006(3) -0.004(3) -0.008(3)
O9 0.039(7) 0.039(3) 0.023(3) -0.002(2) 0.013(3) -0.006(3)
O21 0.053(6) 0.031(3) 0.024(3) 0.004(2) -0.001(3) 0.015(3)
O25 0.060(7) 0.055(5) 0.035(4) -0.010(3) 0.004(4) 0.007(4)
O2 0.040(6) 0.058(4) 0.028(3) 0.007(3) 0.003(3) 0.019(4)
O24 0.051(7) 0.070(5) 0.033(4) -0.009(3) -0.001(4) 0.002(4)
O26 0.048(7) 0.052(4) 0.051(4) -0.021(3) -0.023(4) 0.017(4)
O7 0.042(6) 0.029(3) 0.037(3) -0.001(2) 0.014(3) -0.001(3)
O22 0.055(7) 0.042(4) 0.020(3) 0.000(2) 0.009(3) 0.004(4)
O23 0.067(8) 0.046(4) 0.068(5) -0.018(4) -0.032(5) 0.008(4)
O11 0.048(6) 0.039(3) 0.025(3) 0.000(2) -0.003(3) -0.008(3)
N6 0.037(7) 0.026(4) 0.021(3) 0.002(3) 0.002(3) 0.005(3)
N1 0.047(7) 0.022(3) 0.027(4) -0.002(3) 0.015(4) -0.006(3)
N7 0.056(7) 0.024(4) 0.020(3) 0.001(3) 0.003(4) 0.005(4)
N2 0.029(7) 0.032(4) 0.022(3) 0.002(3) 0.006(3) 0.005(3)
N5 0.033(7) 0.036(4) 0.031(4) 0.003(3) 0.006(4) -0.008(4)
N3 0.033(7) 0.033(4) 0.030(4) 0.000(3) 0.009(4) -0.001(4)
N10 0.027(7) 0.047(5) 0.032(4) -0.011(3) 0.002(4) 0.002(4)
N4 0.037(7) 0.045(5) 0.030(4) 0.001(3) 0.008(4) -0.005(4)
N8 0.022(7) 0.046(4) 0.028(4) -0.011(3) 0.010(4) -0.003(4)
N9 0.033(7) 0.053(5) 0.026(4) -0.009(3) 0.004(4) -0.003(4)
C28 0.157(17) 0.065(8) 0.036(6) -0.023(5) 0.055(8) -0.035(9)
C66 0.065(4) 0.065(4) 0.065(4) 0.0010(10) 0.0084(11) 0.0008(10)
C67 0.102(6) 0.102(5) 0.102(5) -0.0001(10) 0.0126(12) 0.0000(10)
C32 0.17(2) 0.126(17) 0.053(9) -0.002(9) 0.018(11) -0.039(15)
C63 0.029(8) 0.024(4) 0.020(4) -0.002(3) -0.004(4) 0.003(4)
C6 0.043(14) 0.137(15) 0.080(10) 0.063(10) 0.005(9) 0.022(10)
C22 0.035(8) 0.028(4) 0.025(4) 0.001(3) 0.003(4) 0.009(4)
C21 0.036(9) 0.022(4) 0.020(4) 0.003(3) -0.002(4) 0.002(4)
C78 0.072(14) 0.066(9) 0.066(9) -0.001(7) -0.001(8) -0.001(8)
C71 0.024(9) 0.053(6) 0.026(4) -0.010(4) 0.007(4) 0.003(5)
C58 0.040(9) 0.031(4) 0.021(4) 0.000(3) -0.006(4) -0.002(5)
C61 0.051(10) 0.037(5) 0.018(4) 0.002(3) -0.009(4) 0.004(5)
C14 0.015(10) 0.039(5) 0.038(5) 0.002(4) -0.002(5) 0.008(5)
C18 0.044(9) 0.035(5) 0.019(4) 0.003(3) 0.004(4) -0.004(5)
C16 0.025(8) 0.022(4) 0.021(4) 0.001(3) 0.003(4) 0.006(4)
C60 0.045(9) 0.032(5) 0.014(4) -0.004(3) 0.000(4) -0.003(5)
C17 0.046(9) 0.026(4) 0.028(4) 0.003(3) -0.001(4) -0.004(4)
C70 0.052(11) 0.036(5) 0.036(5) -0.008(4) 0.013(5) -0.016(5)
C29 0.034(11) 0.032(5) 0.041(5) 0.003(4) 0.021(5) 0.009(5)
C57 0.041(9) 0.017(4) 0.018(4) -0.002(3) 0.003(4) 0.003(4)
C59 0.034(9) 0.033(5) 0.026(4) -0.004(3) -0.003(4) 0.009(4)
C62 0.037(9) 0.028(4) 0.029(4) -0.001(3) -0.005(4) 0.012(4)
C48 0.047(11) 0.051(6) 0.033(5) 0.000(4) 0.009(6) 0.013(6)
C2 0.031(9) 0.034(5) 0.034(5) 0.000(4) 0.013(5) 0.003(5)
C75 0.031(9) 0.052(6) 0.041(5) -0.010(4) 0.007(5) 0.006(5)
C9 0.028(12) 0.047(6) 0.030(5) 0.002(4) -0.005(5) -0.005(6)
C53 0.035(12) 0.036(5) 0.028(5) -0.007(4) -0.010(5) 0.016(5)
C50 0.045(11) 0.043(6) 0.035(5) -0.001(4) 0.010(5) 0.003(6)
C20 0.016(8) 0.027(4) 0.034(4) -0.001(3) 0.010(4) -0.006(4)
C52 0.060(12) 0.072(8) 0.031(6) -0.022(5) -0.029(6) 0.022(7)
C13 0.027(10) 0.070(7) 0.048(6) 0.013(5) 0.005(5) 0.003(6)
C7 0.047(12) 0.054(6) 0.044(6) 0.019(5) 0.012(6) -0.005(6)
C43 0.029(9) 0.040(5) 0.045(6) -0.012(4) -0.008(5) -0.001(5)
C12 0.047(12) 0.047(6) 0.036(5) 0.004(4) -0.004(6) -0.009(6)
C55 0.020(10) 0.032(5) 0.044(5) -0.005(4) 0.001(5) 0.007(4)
C68 0.33(3) 0.133(15) 0.028(6) -0.002(8) -0.019(12) -0.144(19)
C23 0.084(12) 0.046(6) 0.040(5) -0.008(4) 0.041(6) -0.016(6)
C42 0.042(12) 0.076(9) 0.059(7) -0.019(6) -0.004(7) -0.002(7)
C31 0.045(9) 0.038(5) 0.027(4) 0.001(3) 0.013(4) -0.005(5)
C51 0.072(12) 0.054(7) 0.045(6) 0.008(5) 0.023(7) 0.023(7)
C40 0.038(10) 0.037(5) 0.021(4) 0.002(3) 0.008(4) -0.005(5)
C10 0.096(14) 0.065(8) 0.050(7) 0.030(6) -0.041(7) -0.029(8)
C69 0.24(3) 0.089(11) 0.080(10) 0.046(9) 0.113(14) 0.085(14)
C45 0.060(11) 0.036(5) 0.029(5) -0.003(4) -0.005(5) 0.015(6)
C37 0.063(14) 0.113(12) 0.052(8) 0.008(8) -0.001(8) 0.017(10)
C3 0.050(10) 0.065(7) 0.023(4) 0.007(4) -0.005(5) 0.010(6)
C4 0.038(9) 0.039(5) 0.035(5) 0.002(4) -0.002(5) 0.002(5)
C44 0.050(10) 0.052(6) 0.030(5) -0.021(4) -0.011(5) -0.004(6)
C49 0.035(10) 0.076(8) 0.042(6) 0.015(5) 0.017(5) 0.026(6)
C56 0.022(12) 0.078(8) 0.054(7) -0.017(6) 0.002(6) -0.009(7)
C73 0.097(15) 0.059(8) 0.044(6) -0.018(5) -0.007(7) 0.024(8)
C54 0.025(11) 0.058(7) 0.058(7) -0.025(5) -0.007(6) 0.001(6)
C19 0.046(9) 0.030(4) 0.015(4) 0.001(3) 0.005(4) 0.002(5)
C47 0.047(14) 0.125(13) 0.056(8) 0.018(8) 0.035(7) 0.034(9)
C65 0.071(10) 0.037(5) 0.019(4) 0.006(3) 0.011(5) 0.010(5)
C81 0.077(12) 0.050(7) 0.045(6) -0.015(5) -0.015(6) 0.019(7)
C30 0.042(9) 0.042(5) 0.034(5) -0.001(4) 0.010(5) -0.008(5)
C11 0.021(13) 0.096(11) 0.053(7) 0.032(7) -0.006(6) -0.001(8)
C74 0.021(9) 0.048(6) 0.043(5) -0.008(4) 0.000(5) 0.005(5)
C27 0.064(13) 0.071(8) 0.080(9) 0.020(7) 0.042(8) 0.025(8)
C39 0.040(10) 0.042(5) 0.041(5) 0.005(4) 0.008(5) 0.003(5)
C35 0.040(9) 0.049(6) 0.034(5) 0.003(4) 0.010(5) -0.003(5)
C5 0.034(10) 0.072(8) 0.041(6) 0.002(5) -0.012(6) 0.020(7)
C76 0.043(10) 0.053(7) 0.040(5) -0.017(4) 0.008(5) 0.003(6)
C26 0.111(14) 0.056(7) 0.035(6) -0.001(5) -0.011(7) 0.015(7)
C38 0.035(10) 0.048(6) 0.031(5) 0.006(4) 0.001(5) 0.005(5)
C15 0.063(11) 0.057(7) 0.039(6) 0.002(5) 0.018(6) -0.001(7)
C82 0.083(16) 0.055(8) 0.093(11) -0.002(7) -0.029(10) -0.002(8)
C25 0.088(13) 0.045(6) 0.048(6) 0.005(5) 0.029(7) 0.002(6)
C24 0.078(11) 0.031(5) 0.034(5) 0.000(4) 0.029(5) -0.005(5)
C8 0.032(11) 0.092(9) 0.056(7) 0.033(6) -0.001(7) -0.001(7)
C1 0.047(11) 0.044(6) 0.031(5) 0.000(4) 0.001(5) 0.003(5)
C64 0.064(4) 0.063(3) 0.063(3) 0.0001(10) 0.0085(11) 0.0010(10)
C34 0.076(11) 0.060(7) 0.021(4) -0.002(4) 0.003(5) -0.024(6)
C33 0.082(11) 0.045(6) 0.034(5) -0.011(4) 0.007(6) -0.013(6)
C80 0.046(10) 0.059(7) 0.044(6) -0.005(5) -0.011(6) 0.002(6)
C46 0.062(13) 0.051(7) 0.039(6) -0.014(5) 0.006(6) 0.015(6)
C72 0.044(9) 0.049(6) 0.028(4) -0.010(4) -0.002(5) 0.012(5)
C77 0.056(12) 0.088(10) 0.035(6) -0.015(6) 0.001(6) -0.002(8)
C79 0.037(10) 0.058(7) 0.040(6) -0.005(5) 0.003(6) 0.003(6)
C36 0.107(14) 0.051(7) 0.030(5) 0.004(5) -0.001(6) -0.028(8)
C41 0.073(12) 0.036(6) 0.048(6) -0.014(4) 0.009(6) -0.004(6)
Tb3 0.0322(5) 0.0177(2) 0.0228(2) 0.00133(16) 0.0055(2) 0.0002(2)
Cu3 0.0720(15) 0.0436(8) 0.0372(8) 0.0127(6) -0.0084(8) -0.0124(8)
F67 0.211(12) 0.110(7) 0.046(4) -0.031(4) -0.014(5) 0.095(8)
F68 0.121(11) 0.262(16) 0.054(5) -0.012(7) 0.046(6) 0.001(10)
F85 0.084(8) 0.080(6) 0.158(9) -0.043(6) 0.065(7) -0.030(5)
F73 0.060(6) 0.049(4) 0.100(6) -0.015(4) -0.004(4) -0.022(4)
F76 0.094(9) 0.228(12) 0.092(6) 0.097(8) 0.050(6) 0.051(8)
F88 0.165(12) 0.277(16) 0.050(5) 0.053(7) 0.021(6) 0.126(11)
F75 0.133(10) 0.211(11) 0.046(4) -0.021(5) -0.023(5) -0.112(8)
F79 0.250(17) 0.088(8) 0.145(10) -0.027(7) -0.026(10) -0.057(9)
F90 0.082(14) 0.43(4) 0.177(15) 0.17(2) 0.034(10) 0.083(15)
F74 0.034(7) 0.107(7) 0.108(7) 0.006(5) -0.018(5) -0.007(5)
F86 0.261(16) 0.087(7) 0.083(6) -0.008(5) -0.056(8) -0.054(8)
F80 0.046(10) 0.211(15) 0.46(3) -0.224(18) -0.034(12) -0.021(9)
F81 0.224(4) 0.161(4) 0.098(4) -0.0011(10) 0.0181(11) -0.1102(10)
F69 0.111(8) 0.151(8) 0.023(3) -0.002(4) -0.007(4) 0.056(6)
F89 0.26(2) 0.260(19) 0.153(13) -0.008(14) -0.074(14) 0.19(2)
F70 0.031(6) 0.139(7) 0.070(5) -0.044(5) -0.017(4) 0.002(5)
F61 0.091(6) 0.035(3) 0.031(3) 0.007(2) -0.013(3) -0.004(3)
F87 0.096(9) 0.098(7) 0.156(9) -0.067(6) 0.049(7) -0.002(6)
F63 0.101(7) 0.053(4) 0.025(3) -0.001(2) -0.013(3) -0.006(4)
F62 0.047(7) 0.140(8) 0.078(5) 0.060(5) 0.001(4) 0.034(6)
F71 0.050(6) 0.079(5) 0.117(6) -0.047(5) -0.018(5) 0.021(4)
F64 0.152(11) 0.061(5) 0.220(12) -0.026(6) 0.151(10) -0.032(6)
F65 0.075(7) 0.071(5) 0.099(6) 0.013(4) 0.058(5) 0.031(4)
F72 0.045(7) 0.140(8) 0.080(5) -0.001(5) 0.011(4) -0.010(5)
F77 0.101(9) 0.179(10) 0.098(7) -0.074(7) 0.068(6) -0.060(8)
F84 0.148(10) 0.056(5) 0.094(6) 0.025(4) 0.053(6) 0.018(5)
F82 0.123(8) 0.104(6) 0.047(4) -0.010(4) 0.034(4) -0.023(5)
F66 0.104(9) 0.235(13) 0.049(5) 0.036(6) 0.031(5) 0.031(8)
F83 0.093(9) 0.158(9) 0.070(5) 0.041(5) -0.008(5) -0.068(7)
F78 0.160(10) 0.059(5) 0.125(7) -0.017(5) 0.100(7) 0.013(5)
O32 0.044(6) 0.018(3) 0.030(3) 0.005(2) 0.006(3) 0.011(3)
O30 0.031(5) 0.031(3) 0.024(3) -0.001(2) -0.001(3) 0.008(3)
O35 0.018(6) 0.043(4) 0.033(3) -0.003(3) 0.013(3) -0.006(3)
O33 0.025(6) 0.038(3) 0.033(3) 0.011(2) 0.005(3) 0.001(3)
O31 0.042(6) 0.044(4) 0.026(3) -0.001(3) -0.006(3) -0.006(3)
O29 0.049(6) 0.027(3) 0.022(3) -0.002(2) -0.006(3) -0.001(3)
O27 0.038(5) 0.022(3) 0.025(3) 0.001(2) 0.012(3) 0.002(3)
O34 0.033(5) 0.017(3) 0.028(3) 0.000(2) 0.007(3) -0.006(3)
O28 0.043(6) 0.026(3) 0.025(3) 0.001(2) 0.003(3) 0.006(3)
O36 0.092(8) 0.053(5) 0.046(4) 0.011(3) -0.015(4) -0.029(5)
O37 0.058(7) 0.047(4) 0.034(4) 0.007(3) 0.003(3) -0.005(4)
O39 0.055(7) 0.043(4) 0.040(4) 0.008(3) -0.001(4) -0.004(4)
O38 0.053(8) 0.087(7) 0.056(5) 0.015(5) 0.003(4) 0.005(5)
N12 0.014(6) 0.013(3) 0.027(3) 0.002(2) 0.006(3) -0.006(3)
N11 0.018(6) 0.020(3) 0.027(3) 0.001(2) 0.003(3) 0.000(3)
N13 0.026(7) 0.036(4) 0.033(4) 0.008(3) 0.011(4) 0.001(4)
N15 0.033(7) 0.042(4) 0.036(4) 0.006(3) 0.006(4) -0.004(4)
N14 0.050(8) 0.043(5) 0.033(4) 0.007(3) 0.004(4) -0.003(4)
C101 0.016(7) 0.016(3) 0.024(4) -0.002(3) 0.000(4) -0.004(3)
C93 0.063(15) 0.084(10) 0.042(6) 0.002(6) -0.017(7) -0.033(9)
C119 0.15(3) 0.160(19) 0.085(12) 0.066(12) 0.071(14) 0.122(18)
C102 0.014(7) 0.018(4) 0.017(3) 0.001(3) 0.001(3) 0.003(3)
C122 0.036(10) 0.059(7) 0.044(6) 0.006(5) 0.020(6) -0.004(6)
C123 0.108(16) 0.049(7) 0.066(8) -0.009(6) 0.035(9) -0.008(8)
C120 0.055(13) 0.110(12) 0.043(7) 0.028(7) 0.035(7) 0.035(10)
C114 0.096(18) 0.067(9) 0.058(8) 0.004(6) -0.015(8) -0.029(9)
C88 0.076(15) 0.108(12) 0.025(5) -0.007(6) -0.003(6) 0.032(9)
C121 0.062(12) 0.062(7) 0.054(7) 0.013(6) 0.027(7) 0.019(7)
C111 0.038(9) 0.027(4) 0.025(4) 0.003(3) 0.012(4) 0.000(4)
C84 0.010(9) 0.031(4) 0.033(5) -0.002(3) -0.005(4) -0.001(4)
C105 0.032(9) 0.025(4) 0.026(4) 0.005(3) 0.009(4) 0.008(4)
C86 0.054(10) 0.027(5) 0.033(5) -0.001(3) 0.012(5) -0.002(5)
C104 0.033(8) 0.031(4) 0.016(4) -0.004(3) 0.003(4) -0.006(4)
C106 0.020(8) 0.028(4) 0.029(4) 0.005(3) 0.005(4) -0.006(4)
C91 0.040(11) 0.029(5) 0.033(5) -0.005(3) -0.004(5) -0.003(5)
C109 0.031(9) 0.042(5) 0.042(5) 0.005(4) 0.006(5) -0.006(5)
C112 0.068(10) 0.040(5) 0.022(4) -0.005(4) 0.013(5) -0.006(5)
C117 0.041(10) 0.051(6) 0.048(6) 0.007(5) 0.012(6) 0.004(6)
C96 0.033(9) 0.037(5) 0.023(4) 0.001(3) 0.000(4) 0.012(5)
C118 0.105(15) 0.060(8) 0.033(6) 0.008(5) 0.006(7) -0.010(8)
C103 0.021(8) 0.026(4) 0.025(4) 0.002(3) -0.002(4) -0.002(4)
C107 0.033(8) 0.018(4) 0.027(4) -0.002(3) -0.001(4) 0.000(4)
C100 0.045(9) 0.035(5) 0.044(5) -0.012(4) 0.024(5) -0.007(5)
C92 0.025(12) 0.078(8) 0.051(7) -0.024(6) -0.012(6) -0.002(7)
C97 0.061(11) 0.045(6) 0.030(5) -0.009(4) 0.000(5) -0.001(6)
C113 0.033(9) 0.032(5) 0.055(6) 0.007(4) 0.021(5) 0.003(5)
C98 0.025(8) 0.023(4) 0.033(4) 0.000(3) 0.010(4) -0.002(4)
C85 0.028(9) 0.033(5) 0.044(5) 0.005(4) 0.008(5) 0.007(4)
C89 0.054(12) 0.039(5) 0.023(4) -0.003(4) -0.005(5) 0.004(5)
C90 0.045(12) 0.069(7) 0.032(5) -0.007(5) -0.013(5) 0.008(7)
C94 0.047(10) 0.036(5) 0.040(5) 0.006(4) -0.017(5) -0.007(5)
C83 0.049(12) 0.041(6) 0.031(5) 0.003(4) 0.000(5) 0.004(5)
C110 0.038(9) 0.045(6) 0.033(5) 0.006(4) 0.011(5) -0.001(5)
C95 0.041(10) 0.058(7) 0.032(5) -0.010(4) -0.002(5) -0.008(6)
C115 0.061(11) 0.059(7) 0.043(6) 0.005(5) -0.007(6) -0.002(6)
C116 0.042(10) 0.053(6) 0.040(5) 0.004(5) 0.002(5) -0.005(6)
C108 0.021(10) 0.034(5) 0.053(6) 0.007(4) 0.013(5) 0.013(5)
C99 0.020(9) 0.032(5) 0.065(7) 0.010(4) 0.016(5) 0.006(5)
C87 0.051(11) 0.042(6) 0.060(7) 0.014(5) 0.027(6) 0.009(6)

loop_
_atom_type_symbol
_atom_type_description
_atom_type_scat_dispersion_real
_atom_type_scat_dispersion_imag
_atom_type_scat_source
C C 0.0180 0.0090 'International Tables Vol C Tables 4.2.6.8 and 6.1.1.4'
H H 0.0000 0.0000 'International Tables Vol C Tables 4.2.6.8 and 6.1.1.4'
Cu Cu -1.9650 0.5890 'International Tables Vol C Tables 4.2.6.8 and 6.1.1.4'
F F 0.0730 0.0530 'International Tables Vol C Tables 4.2.6.8 and 6.1.1.4'
N N 0.0310 0.0180 'International Tables Vol C Tables 4.2.6.8 and 6.1.1.4'
O O 0.0490 0.0320 'International Tables Vol C Tables 4.2.6.8 and 6.1.1.4'
Tb Tb -9.8050 9.8480 'International Tables Vol C Tables 4.2.6.8 and 6.1.1.4'

loop_
_geom_angle_atom_site_label_1
_geom_angle_atom_site_label_2
_geom_angle_atom_site_label_3
_geom_angle
_geom_angle_site_symmetry_1
_geom_angle_site_symmetry_3
_geom_angle_publ_flag
O18 Tb2 O16 119.8(2) . . ?
O18 Tb2 O20 75.7(2) . . ?
O19 Tb2 O18 71.7(2) . . ?
O19 Tb2 O16 140.3(2) . . ?
O19 Tb2 O8 78.8(2) . . ?
O19 Tb2 O20 77.0(2) . . ?
O19 Tb2 O15 124.1(2) . . ?
O17 Tb2 O18 70.1(3) . . ?
O17 Tb2 O19 140.1(2) . . ?
O17 Tb2 O16 71.9(2) . . ?
O17 Tb2 O8 83.0(2) . . ?
O17 Tb2 O20 104.3(2) . . ?
O17 Tb2 O14 148.1(3) . . ?
O17 Tb2 O15 82.2(2) . . ?
O16 Tb2 O20 70.6(2) . . ?
O8 Tb2 O18 79.4(2) . . ?
O8 Tb2 O16 138.4(2) . . ?
O8 Tb2 O20 149.6(2) . . ?
O8 Tb2 O15 72.1(2) . . ?
O14 Tb2 O18 141.4(3) . . ?
O14 Tb2 O19 71.5(2) . . ?
O14 Tb2 O16 83.0(2) . . ?
O14 Tb2 O8 104.6(2) . . ?
O14 Tb2 O20 84.9(2) . . ?
O14 Tb2 O15 71.3(2) . . ?
O15 Tb2 O18 142.3(2) . . ?
O15 Tb2 O16 72.0(2) . . ?
O15 Tb2 O20 137.6(2) . . ?
O3 Tb1 O6 141.8(2) . . ?
O3 Tb1 O21 86.3(2) . 1_565 ?
O3 Tb1 O2 81.2(2) . . ?
O3 Tb1 O7 102.4(2) . . ?
O1 Tb1 O3 145.6(3) . . ?
O1 Tb1 O6 72.4(2) . . ?
O1 Tb1 O21 104.1(2) . 1_565 ?
O1 Tb1 O2 71.8(2) . . ?
O1 Tb1 O7 85.4(2) . . ?
O5 Tb1 O3 71.3(3) . . ?
O5 Tb1 O1 142.3(3) . . ?
O5 Tb1 O4 120.3(3) . . ?
O5 Tb1 O6 72.3(2) . . ?
O5 Tb1 O21 80.5(2) . 1_565 ?
O5 Tb1 O2 141.5(2) . . ?
O5 Tb1 O7 74.8(2) . . ?
O4 Tb1 O3 71.4(3) . . ?
O4 Tb1 O1 80.3(3) . . ?
O4 Tb1 O6 139.4(3) . . ?
O4 Tb1 O21 139.9(3) . 1_565 ?
O4 Tb1 O2 72.8(3) . . ?
O4 Tb1 O7 69.9(3) . . ?
O6 Tb1 O21 77.1(2) . 1_565 ?
O6 Tb1 O2 123.5(2) . . ?
O6 Tb1 O7 78.3(2) . . ?
O21 Tb1 O7 149.3(2) 1_565 . ?
O2 Tb1 O21 71.1(2) . 1_565 ?
O2 Tb1 O7 138.9(2) . . ?
O25 Cu2 O24 89.9(3) . . ?
O26 Cu2 O25 91.8(3) . . ?
O26 Cu2 O24 88.2(3) . . ?
O26 Cu2 N10 91.6(3) . . ?
O23 Cu2 O25 87.3(3) . . ?
O23 Cu2 O24 90.0(4) . . ?
O23 Cu2 O26 178.0(4) . . ?
O23 Cu2 N10 90.2(3) . . ?
N10 Cu2 O25 140.6(4) . . ?
N10 Cu2 O24 129.4(3) . . ?
O13 Cu1 O12 90.2(3) . . ?
O13 Cu1 O11 87.0(3) . . ?
O13 Cu1 N5 90.9(3) . . ?
O10 Cu1 O13 175.2(3) . . ?
O10 Cu1 O12 94.4(3) . . ?
O10 Cu1 O11 91.6(3) . . ?
O10 Cu1 N5 89.2(3) . . ?
O11 Cu1 O12 92.2(3) . . ?
O11 Cu1 N5 164.0(4) . . ?
N5 Cu1 O12 103.7(3) . . ?
C14 O3 Tb1 136.2(6) . . ?
C2 O1 Tb1 135.2(6) . . ?
C53 O18 Tb2 134.5(6) . . ?
C40 O13 Cu1 123.7(6) . . ?
C55 O19 Tb2 135.6(7) . . ?
C9 O5 Tb1 135.5(6) . . ?
C33 O10 Cu1 125.2(7) . . ?
C50 O17 Tb2 136.5(6) . . ?
C48 O16 Tb2 133.9(6) . . ?
N2 O8 Tb2 138.7(6) . . ?
N6 O20 Tb2 144.5(6) . . ?
C12 O4 Tb1 135.2(6) . . ?
C45 O14 Tb2 136.3(7) . . ?
C7 O6 Tb1 133.8(7) . . ?
C38 O12 Cu1 121.4(8) . . ?
C43 O15 Tb2 133.8(7) . . ?
C29 O9 C19 120.9(7) . . ?
N7 O21 Tb1 136.4(6) . 1_545 ?
C76 O25 Cu2 121.8(7) . . ?
C4 O2 Tb1 133.9(7) . . ?
C79 O24 Cu2 118.9(7) . . ?
C74 O26 Cu2 122.7(6) . . ?
N1 O7 Tb1 146.3(6) . . ?
C70 O22 C60 120.9(8) . . ?
C81 O23 Cu2 121.6(7) . . ?
C35 O11 Cu1 124.6(6) . . ?
O20 N6 C63 125.4(7) . . ?
O20 N6 C65 121.5(7) . . ?
C63 N6 C65 113.1(7) . . ?
O7 N1 C22 125.4(7) . . ?
O7 N1 C23 121.8(7) . . ?
C22 N1 C23 112.6(7) . . ?
O21 N7 C63 126.0(7) . . ?
O21 N7 C64 122.5(7) . . ?
C63 N7 C64 111.4(8) . . ?
O8 N2 C22 124.5(7) . . ?
O8 N2 C24 122.4(7) . . ?
C22 N2 C24 113.0(7) . . ?
C31 N5 Cu1 128.3(6) . . ?
C31 N5 C30 103.4(7) . . ?
C30 N5 Cu1 128.2(6) . . ?
N4 N3 C29 120.4(7) . . ?
C31 N3 N4 110.5(7) . . ?
C31 N3 C29 129.0(8) . . ?
C71 N10 Cu2 127.1(7) . . ?
C71 N10 C72 103.6(8) . . ?
C72 N10 Cu2 129.0(7) . . ?
C30 N4 N3 102.2(7) . . ?
N9 N8 C71 110.3(8) . . ?
N9 N8 C70 123.0(8) . . ?
C71 N8 C70 126.7(9) . . ?
C72 N9 N8 103.3(8) . . ?
H28A C28 H28B 109.5 . . ?
H28A C28 H28C 109.5 . . ?
H28B C28 H28C 109.5 . . ?
C24 C28 H28A 109.5 . . ?
C24 C28 H28B 109.5 . . ?
C24 C28 H28C 109.5 . . ?
H66A C66 H66B 109.5 . . ?
H66A C66 H66C 109.5 . . ?
H66B C66 H66C 109.5 . . ?
C64 C66 H66A 109.5 . . ?
C64 C66 H66B 109.4 . . ?
C64 C66 H66C 109.5 . . ?
H67A C67 H67B 109.5 . . ?
H67A C67 H67C 109.5 . . ?
H67B C67 H67C 109.5 . . ?
C64 C67 H67A 109.5 . . ?
C64 C67 H67B 109.5 . . ?
C64 C67 H67C 109.5 . . ?
F33 C32 F31 100(2) . . ?
F33 C32 C33 116.3(16) . . ?
F32 C32 F33 119(2) . . ?
F32 C32 F31 96(2) . . ?
F32 C32 C33 118.6(14) . . ?
F31 C32 C33 98.3(19) . . ?
N6 C63 C57 126.8(7) . . ?
N7 C63 N6 107.0(7) . . ?
N7 C63 C57 126.2(7) . . ?
F9 C6 F7 108.0(16) . . ?
F9 C6 F8 103.3(17) . . ?
F9 C6 C7 116.5(12) . . ?
F7 C6 F8 103.1(13) . . ?
F7 C6 C7 113.2(15) . . ?
F8 C6 C7 111.5(15) . . ?
N1 C22 N2 105.8(7) . . ?
N1 C22 C16 127.8(7) . . ?
N2 C22 C16 126.4(8) . . ?
C16 C21 H21 119.6 . . ?
C20 C21 H21 119.6 . . ?
C20 C21 C16 120.9(8) . . ?
F57 C78 C79 113.5(11) . . ?
F55 C78 F57 105.1(13) . . ?
F55 C78 F56 111.4(14) . . ?
F55 C78 C79 110.4(13) . . ?
F56 C78 F57 104.8(13) . . ?
F56 C78 C79 111.4(11) . . ?
N10 C71 N8 109.2(9) . . ?
N10 C71 H71 125.4 . . ?
N8 C71 H71 125.4 . . ?
C57 C58 H58 119.1 . . ?
C57 C58 C59 121.8(8) . . ?
C59 C58 H58 119.1 . . ?
C60 C61 H61 119.9 . . ?
C62 C61 H61 120.0 . . ?
C62 C61 C60 120.1(8) . . ?
O3 C14 C13 126.5(10) . . ?
O3 C14 C15 114.2(9) . . ?
C13 C14 C15 119.3(12) . . ?
C17 C18 H18 120.3 . . ?
C19 C18 H18 120.3 . . ?
C19 C18 C17 119.4(8) . . ?
C21 C16 C22 120.1(8) . . ?
C21 C16 C17 119.2(8) . . ?
C17 C16 C22 120.6(9) . . ?
O22 C60 C61 114.1(8) . . ?
O22 C60 C59 125.4(10) . . ?
C59 C60 C61 120.6(8) . . ?
C18 C17 C16 120.0(10) . . ?
C18 C17 H17 120.0 . . ?
C16 C17 H17 120.0 . . ?
O22 C70 N8 112.9(9) . . ?
O22 C70 H70 123.5 . . ?
N8 C70 H70 123.5 . . ?
O9 C29 N3 112.1(8) . . ?
O9 C29 H29 123.9 . . ?
N3 C29 H29 124.0 . . ?
C58 C57 C63 121.9(7) . . ?
C58 C57 C62 118.0(8) . . ?
C62 C57 C63 120.1(9) . . ?
C58 C59 H59 120.7 . . ?
C60 C59 C58 118.5(10) . . ?
C60 C59 H59 120.8 . . ?
C61 C62 C57 121.0(10) . . ?
C61 C62 H62 119.5 . . ?
C57 C62 H62 119.5 . . ?
O16 C48 C49 128.4(11) . . ?
O16 C48 C47 112.2(9) . . ?
C49 C48 C47 119.4(12) . . ?
O1 C2 C3 127.6(8) . . ?
O1 C2 C1 116.0(9) . . ?
C3 C2 C1 116.4(9) . . ?
C74 C75 H75 119.1 . . ?
C74 C75 C76 121.8(10) . . ?
C76 C75 H75 119.1 . . ?
O5 C9 C10 113.7(12) . . ?
O5 C9 C8 129.1(11) . . ?
C8 C9 C10 117.2(13) . . ?
O18 C53 C52 112.8(11) . . ?
O18 C53 C54 129.6(10) . . ?
C54 C53 C52 117.6(12) . . ?
O17 C50 C51 114.7(10) . . ?
O17 C50 C49 127.3(10) . . ?
C49 C50 C51 118.0(12) . . ?
C21 C20 H20 120.6 . . ?
C21 C20 C19 118.8(9) . . ?
C19 C20 H20 120.6 . . ?
F29 C52 C53 110.0(9) . . ?
F28 C52 F29 106.5(11) . . ?
F28 C52 C53 113.0(10) . . ?
F30 C52 F29 108.3(11) . . ?
F30 C52 F28 106.5(10) . . ?
F30 C52 C53 112.3(11) . . ?
C14 C13 H13 118.5 . . ?
C12 C13 C14 123.1(12) . . ?
C12 C13 H13 118.5 . . ?
O6 C7 C6 114.2(10) . . ?
O6 C7 C8 128.3(12) . . ?
C8 C7 C6 117.4(12) . . ?
O15 C43 C42 112.5(10) . . ?
O15 C43 C44 127.7(11) . . ?
C44 C43 C42 119.7(9) . . ?
O4 C12 C13 126.4(11) . . ?
O4 C12 C11 110.8(11) . . ?
C13 C12 C11 122.7(13) . . ?
O19 C55 C56 114.8(9) . . ?
O19 C55 C54 128.3(11) . . ?
C54 C55 C56 116.9(11) . . ?
H68A C68 H68B 107.7 . . ?
H68A C68 H68C 107.7 . . ?
H68B C68 H68C 107.7 . . ?
C65 C68 H68A 111.1 . . ?
C65 C68 H68B 111.3 . . ?
C65 C68 H68C 111.1 . . ?
N1 C23 C26 103.6(9) . . ?
C25 C23 N1 111.5(9) . . ?
C25 C23 C26 108.4(10) . . ?
C25 C23 C24 123.6(11) . . ?
C24 C23 N1 100.2(7) . . ?
C24 C23 C26 107.7(10) . . ?
F19 C42 F21 105.5(10) . . ?
F19 C42 C43 112.7(11) . . ?
F21 C42 C43 112.5(11) . . ?
F20 C42 F19 105.9(12) . . ?
F20 C42 F21 106.8(12) . . ?
F20 C42 C43 112.8(10) . . ?
N5 C31 N3 109.7(8) . . ?
N5 C31 H31 125.2 . . ?
N3 C31 H31 125.2 . . ?
F45 C51 F44 102.8(10) . . ?
F45 C51 C50 113.4(9) . . ?
F44 C51 C50 111.0(11) . . ?
F43 C51 F45 111.4(12) . . ?
F43 C51 F44 105.5(11) . . ?
F43 C51 C50 111.9(10) . . ?
O13 C40 C39 130.8(9) . . ?
O13 C40 C41 110.6(10) . . ?
C39 C40 C41 118.6(9) . . ?
F10 C10 C9 111.8(13) . . ?
F11 C10 F10 89.1(12) . . ?
F11 C10 C9 112.9(11) . . ?
F12 C10 F10 98.4(13) . . ?
F12 C10 F11 121.6(14) . . ?
F12 C10 C9 117.2(11) . . ?
H69A C69 H69B 109.5 . . ?
H69A C69 H69C 109.5 . . ?
H69B C69 H69C 109.5 . . ?
C65 C69 H69A 109.5 . . ?
C65 C69 H69B 109.5 . . ?
C65 C69 H69C 109.4 . . ?
O14 C45 C44 126.7(10) . . ?
O14 C45 C46 114.4(11) . . ?
C44 C45 C46 118.9(9) . . ?
F42 C37 F40 109.8(17) . . ?
F42 C37 F41 104.9(16) . . ?
F42 C37 C38 116.6(12) . . ?
F40 C37 F41 95.7(14) . . ?
F40 C37 C38 113.6(14) . . ?
F41 C37 C38 114.1(14) . . ?
C2 C3 H3 119.4 . . ?
C4 C3 C2 121.3(9) . . ?
C4 C3 H3 119.4 . . ?
O2 C4 C3 127.5(11) . . ?
O2 C4 C5 114.3(9) . . ?
C3 C4 C5 118.2(9) . . ?
C43 C44 C45 122.1(9) . . ?
C43 C44 H44 118.9 . . ?
C45 C44 H44 119.0 . . ?
C48 C49 H49 119.3 . . ?
C50 C49 C48 121.3(11) . . ?
C50 C49 H49 119.3 . . ?
F26 C56 F25 106.9(9) . . ?
F26 C56 C55 108.8(10) . . ?
F27 C56 F26 107.4(11) . . ?
F27 C56 F25 107.8(11) . . ?
F27 C56 C55 115.3(10) . . ?
F25 C56 C55 110.3(11) . . ?
F49 C73 C74 107.3(12) . . ?
F50 C73 F49 98.4(13) . . ?
F50 C73 F51 115.4(13) . . ?
F50 C73 C74 112.5(12) . . ?
F51 C73 F49 102.2(13) . . ?
F51 C73 C74 118.0(10) . . ?
C53 C54 C55 119.4(11) . . ?
C53 C54 H54 120.3 . . ?
C55 C54 H54 120.3 . . ?
O9 C19 C20 123.0(9) . . ?
C18 C19 O9 115.3(8) . . ?
C18 C19 C20 121.6(8) . . ?
F48 C47 F47 107.1(12) . . ?
F48 C47 F46 103.4(15) . . ?
F48 C47 C48 115.0(12) . . ?
F47 C47 C48 111.9(14) . . ?
F46 C47 F47 106.8(14) . . ?
F46 C47 C48 112.0(12) . . ?
N6 C65 C68 102.4(9) . . ?
C69 C65 N6 114.2(9) . . ?
C69 C65 C68 102.1(14) . . ?
C69 C65 C64 129.5(12) . . ?
C64 C65 N6 102.6(8) . . ?
C64 C65 C68 102.4(12) . . ?
O23 C81 C82 111.8(12) . . ?
O23 C81 C80 131.1(11) . . ?
C80 C81 C82 117.1(12) . . ?
N5 C30 H30 122.9 . . ?
N4 C30 N5 114.2(8) . . ?
N4 C30 H30 122.9 . . ?
F16 C11 F18 106.2(12) . . ?
F16 C11 C12 110.6(13) . . ?
F18 C11 C12 111.8(11) . . ?
F17 C11 F16 106.6(11) . . ?
F17 C11 F18 108.0(14) . . ?
F17 C11 C12 113.2(12) . . ?
O26 C74 C75 130.0(10) . . ?
O26 C74 C73 114.5(9) . . ?
C75 C74 C73 115.4(9) . . ?
H27A C27 H27B 109.5 . . ?
H27A C27 H27C 109.5 . . ?
H27B C27 H27C 109.5 . . ?
C24 C27 H27A 109.5 . . ?
C24 C27 H27B 109.5 . . ?
C24 C27 H27C 109.5 . . ?
C40 C39 H39 118.1 . . ?
C40 C39 C38 123.9(10) . . ?
C38 C39 H39 118.0 . . ?
O11 C35 C34 127.9(9) . . ?
O11 C35 C36 113.0(9) . . ?
C34 C35 C36 119.0(9) . . ?
F6 C5 F5 107.5(9) . . ?
F6 C5 C4 110.8(9) . . ?
F5 C5 C4 110.1(10) . . ?
F4 C5 F6 108.5(11) . . ?
F4 C5 F5 107.2(10) . . ?
F4 C5 C4 112.4(9) . . ?
O25 C76 C75 128.3(9) . . ?
O25 C76 C77 114.7(10) . . ?
C75 C76 C77 117.0(10) . . ?
C23 C26 H26A 109.5 . . ?
C23 C26 H26B 109.5 . . ?
C23 C26 H26C 109.5 . . ?
H26A C26 H26B 109.5 . . ?
H26A C26 H26C 109.5 . . ?
H26B C26 H26C 109.5 . . ?
O12 C38 C37 116.2(11) . . ?
O12 C38 C39 127.8(11) . . ?
C39 C38 C37 116.0(11) . . ?
F14 C15 F13 106.5(9) . . ?
F14 C15 F15 107.2(11) . . ?
F14 C15 C14 113.1(10) . . ?
F13 C15 C14 111.7(11) . . ?
F15 C15 F13 107.4(10) . . ?
F15 C15 C14 110.5(9) . . ?
F59 C82 F58 101.0(17) . . ?
F59 C82 F60 112.7(16) . . ?
F59 C82 C81 116.6(14) . . ?
F58 C82 C81 109.7(15) . . ?
F60 C82 F58 96.8(16) . . ?
F60 C82 C81 116.7(13) . . ?
C23 C25 H25A 109.4 . . ?
C23 C25 H25B 109.5 . . ?
C23 C25 H25C 109.5 . . ?
H25A C25 H25B 109.5 . . ?
H25A C25 H25C 109.5 . . ?
H25B C25 H25C 109.5 . . ?
N2 C24 C27 104.2(8) . . ?
C28 C24 N2 112.3(9) . . ?
C28 C24 C23 122.6(10) . . ?
C28 C24 C27 106.1(11) . . ?
C23 C24 N2 102.2(7) . . ?
C23 C24 C27 108.1(11) . . ?
C9 C8 C7 119.4(13) . . ?
C9 C8 H8 120.4 . . ?
C7 C8 H8 120.2 . . ?
F3 C1 C2 114.2(8) . . ?
F2 C1 F3 105.9(9) . . ?
F2 C1 C2 111.3(10) . . ?
F1 C1 F3 106.8(11) . . ?
F1 C1 F2 104.8(11) . . ?
F1 C1 C2 113.1(9) . . ?
N7 C64 C67 104.1(10) . . ?
C66 C64 N7 113.6(11) . . ?
C66 C64 C67 98.0(12) . . ?
C66 C64 C65 132.7(11) . . ?
C65 C64 N7 103.3(9) . . ?
C65 C64 C67 100.8(11) . . ?
C35 C34 H34 119.0 . . ?
C35 C34 C33 122.1(9) . . ?
C33 C34 H34 119.0 . . ?
O10 C33 C32 113.0(10) . . ?
O10 C33 C34 128.0(9) . . ?
C34 C33 C32 118.6(10) . . ?
C81 C80 H80 119.3 . . ?
C81 C80 C79 121.4(11) . . ?
C79 C80 H80 119.3 . . ?
F24 C46 F23 102.6(12) . . ?
F24 C46 C45 113.0(9) . . ?
F23 C46 C45 110.3(10) . . ?
F22 C46 F24 110.0(11) . . ?
F22 C46 F23 105.6(11) . . ?
F22 C46 C45 114.5(12) . . ?
N10 C72 H72 123.2 . . ?
N9 C72 N10 113.6(9) . . ?
N9 C72 H72 123.2 . . ?
F54 C77 F53 103.8(13) . . ?
F54 C77 C76 113.5(12) . . ?
F52 C77 F54 109.6(14) . . ?
F52 C77 F53 102.6(14) . . ?
F52 C77 C76 118.0(11) . . ?
F53 C77 C76 107.8(12) . . ?
O24 C79 C78 113.5(10) . . ?
O24 C79 C80 128.5(12) . . ?
C80 C79 C78 118.0(11) . . ?
F36 C36 C35 107.9(12) . . ?
F35 C36 F36 106.3(12) . . ?
F35 C36 F34 108.0(13) . . ?
F35 C36 C35 113.9(10) . . ?
F34 C36 F36 104.8(11) . . ?
F34 C36 C35 115.2(10) . . ?
F39 C41 C40 113.9(11) . . ?
F37 C41 F39 106.9(9) . . ?
F37 C41 F38 108.0(12) . . ?
F37 C41 C40 111.2(9) . . ?
F38 C41 F39 106.3(9) . . ?
F38 C41 C40 110.3(9) . . ?
O32 Tb3 O30 144.4(2) . . ?
O32 Tb3 O29 141.0(2) . . ?
O32 Tb3 O27 107.7(2) . . ?
O32 Tb3 O34 82.9(2) . . ?
O32 Tb3 O28 70.5(2) . . ?
O30 Tb3 O27 83.16(19) . . ?
O33 Tb3 O32 71.6(2) . . ?
O33 Tb3 O30 80.6(2) . . ?
O33 Tb3 O29 139.0(2) . . ?
O33 Tb3 O27 71.4(2) . . ?
O33 Tb3 O34 142.5(2) . . ?
O33 Tb3 O28 119.2(2) . . ?
O31 Tb3 O32 81.4(2) . . ?
O31 Tb3 O30 71.1(2) . . ?
O31 Tb3 O33 77.9(2) . . ?
O31 Tb3 O29 121.8(2) . . ?
O31 Tb3 O27 142.6(2) . . ?
O31 Tb3 O34 71.4(2) . . ?
O31 Tb3 O28 138.2(2) . . ?
O29 Tb3 O30 74.3(2) . . ?
O29 Tb3 O27 73.8(2) . . ?
O29 Tb3 O34 77.1(2) . . ?
O29 Tb3 O28 72.1(2) . . ?
O34 Tb3 O30 108.24(19) . . ?
O34 Tb3 O27 144.4(2) . . ?
O28 Tb3 O30 144.6(2) . . ?
O28 Tb3 O27 77.07(19) . . ?
O28 Tb3 O34 74.81(18) . . ?
O36 Cu3 O37 92.1(3) . . ?
O36 Cu3 O39 177.5(4) . . ?
O36 Cu3 O38 89.6(4) . . ?
O36 Cu3 N15 88.5(3) . . ?
O37 Cu3 O38 86.8(3) . . ?
O37 Cu3 N15 154.9(4) . . ?
O39 Cu3 O37 88.9(3) . . ?
O39 Cu3 O38 88.1(4) . . ?
O39 Cu3 N15 91.6(3) . . ?
N15 Cu3 O38 118.3(4) . . ?
C86 O32 Tb3 136.1(6) . . ?
C96 O30 Tb3 136.1(7) . . ?
C108 O35 C105 119.2(7) . . ?
C84 O33 Tb3 135.2(5) . . ?
C94 O31 Tb3 135.1(7) . . ?
C91 O29 Tb3 135.2(7) . . ?
N11 O27 Tb3 145.9(5) . . ?
N12 O34 Tb3 140.0(5) . . ?
C89 O28 Tb3 135.3(7) . . ?
C115 O36 Cu3 122.9(7) . . ?
C117 O37 Cu3 123.8(7) . . ?
C122 O39 Cu3 125.8(7) . . ?
C120 O38 Cu3 118.6(10) . . ?
O34 N12 C101 124.6(7) . . ?
O34 N12 C98 121.5(6) . . ?
C101 N12 C98 113.8(6) . . ?
O27 N11 C101 124.5(7) . 2_655 ?
O27 N11 C111 122.6(7) . . ?
C101 N11 C111 112.8(6) 2_655 . ?
N14 N13 C108 122.0(7) . . ?
C110 N13 N14 110.5(8) . . ?
C110 N13 C108 127.4(8) . . ?
C109 N15 Cu3 130.1(7) . . ?
C110 N15 Cu3 127.3(6) . . ?
C110 N15 C109 102.6(8) . . ?
C109 N14 N13 102.7(7) . . ?
N12 C101 N11 106.2(7) . 2_645 ?
N12 C101 C102 127.0(7) . . ?
N11 C101 C102 126.7(7) 2_645 . ?
F73 C93 C94 109.6(11) . . ?
F75 C93 F73 109.3(13) . . ?
F75 C93 C94 110.7(11) . . ?
F74 C93 F73 106.3(11) . . ?
F74 C93 F75 108.7(14) . . ?
F74 C93 C94 112.1(12) . . ?
F88 C119 F90 118(3) . . ?
F88 C119 F89 104(2) . . ?
F88 C119 C120 114.1(15) . . ?
F90 C119 F89 97.3(17) . . ?
F90 C119 C120 111.0(18) . . ?
F89 C119 C120 111(2) . . ?
C103 C102 C101 119.6(8) . . ?
C107 C102 C101 121.6(7) . . ?
C107 C102 C103 118.8(8) . . ?
O39 C122 C123 114.4(11) . . ?
O39 C122 C121 128.2(12) . . ?
C121 C122 C123 117.4(12) . . ?
F85 C123 C122 110.2(11) . . ?
F86 C123 F85 108.1(16) . . ?
F86 C123 F87 108.0(12) . . ?
F86 C123 C122 111.4(11) . . ?
F87 C123 F85 104.6(11) . . ?
F87 C123 C122 114.2(15) . . ?
O38 C120 C119 112.0(18) . . ?
O38 C120 C121 129.6(13) . . ?
C121 C120 C119 118.3(18) . . ?
F79 C114 C115 110.4(14) . . ?
F80 C114 F79 106.0(16) . . ?
F80 C114 F81 113.0(17) . . ?
F80 C114 C115 114.2(15) . . ?
F81 C114 F79 98.9(16) . . ?
F81 C114 C115 112.9(13) . . ?
F67 C88 F68 107.9(14) . . ?
F67 C88 C89 110.5(11) . . ?
F68 C88 C89 111.2(12) . . ?
F69 C88 F67 109.1(12) . . ?
F69 C88 F68 104.3(13) . . ?
F69 C88 C89 113.6(12) . . ?
C122 C121 C120 122.6(12) . . ?
C122 C121 H121 118.7 . . ?
C120 C121 H121 118.7 . . ?
N11 C111 C112 107.0(8) . . ?
N11 C111 C98 100.1(6) . 2_655 ?
C112 C111 C98 111.8(7) . 2_655 ?
C113 C111 N11 110.2(7) . . ?
C113 C111 C112 109.9(8) . . ?
C113 C111 C98 117.1(9) . 2_655 ?
O33 C84 C85 128.6(9) . . ?
O33 C84 C83 112.1(9) . . ?
C85 C84 C83 119.3(10) . . ?
O35 C105 C106 125.2(9) . . ?
C104 C105 O35 113.8(7) . . ?
C104 C105 C106 121.0(9) . . ?
O32 C86 C85 127.6(10) . . ?
O32 C86 C87 114.2(8) . . ?
C85 C86 C87 118.1(11) . . ?
C105 C104 H104 119.8 . . ?
C105 C104 C103 120.4(8) . . ?
C103 C104 H104 119.8 . . ?
C105 C106 H106 120.7 . . ?
C105 C106 C107 118.6(9) . . ?
C107 C106 H106 120.7 . . ?
O29 C91 C92 113.7(9) . . ?
O29 C91 C90 128.0(12) . . ?
C90 C91 C92 118.2(10) . . ?
N15 C109 H109 122.9 . . ?
N14 C109 N15 114.1(9) . . ?
N14 C109 H109 122.9 . . ?
C111 C112 H11A 109.5 . . ?
C111 C112 H11B 109.5 . . ?
C111 C112 H11C 109.5 . . ?
H11A C112 H11B 109.5 . . ?
H11A C112 H11C 109.5 . . ?
H11B C112 H11C 109.5 . . ?
O37 C117 C118 112.9(10) . . ?
O37 C117 C116 126.8(10) . . ?
C116 C117 C118 120.3(10) . . ?
O30 C96 C97 116.8(9) . . ?
O30 C96 C95 127.7(10) . . ?
C95 C96 C97 115.4(8) . . ?
F84 C118 C117 108.5(12) . . ?
F82 C118 F84 106.0(11) . . ?
F82 C118 C117 112.6(11) . . ?
F83 C118 F84 105.3(12) . . ?
F83 C118 F82 111.8(14) . . ?
F83 C118 C117 112.1(10) . . ?
C102 C103 H103 120.3 . . ?
C104 C103 C102 119.4(8) . . ?
C104 C103 H103 120.3 . . ?
C102 C107 C106 121.8(8) . . ?
C102 C107 H107 119.1 . . ?
C106 C107 H107 119.1 . . ?
H10A C100 H10B 109.5 . . ?
H10A C100 H10C 109.5 . . ?
H10B C100 H10C 109.5 . . ?
C98 C100 H10A 109.5 . . ?
C98 C100 H10B 109.5 . . ?
C98 C100 H10C 109.5 . . ?
F70 C92 F71 108.1(11) . . ?
F70 C92 F72 107.2(11) . . ?
F70 C92 C91 113.6(10) . . ?
F71 C92 F72 106.0(11) . . ?
F71 C92 C91 110.4(10) . . ?
F72 C92 C91 111.2(10) . . ?
F76 C97 F77 100.2(11) . . ?
F76 C97 F78 108.4(10) . . ?
F76 C97 C96 113.6(11) . . ?
F77 C97 F78 106.5(12) . . ?
F77 C97 C96 112.9(8) . . ?
F78 C97 C96 114.2(9) . . ?
C111 C113 H11D 109.5 . . ?
C111 C113 H11E 109.5 . . ?
C111 C113 H11F 109.5 . . ?
H11D C113 H11E 109.5 . . ?
H11D C113 H11F 109.5 . . ?
H11E C113 H11F 109.5 . . ?
N12 C98 C111 99.6(7) . 2_645 ?
C100 C98 N12 110.6(8) . . ?
C100 C98 C111 116.9(7) . 2_645 ?
C100 C98 C99 110.6(8) . . ?
C99 C98 N12 106.8(7) . . ?
C99 C98 C111 111.4(8) . 2_645 ?
C84 C85 H85 119.6 . . ?
C86 C85 C84 120.8(10) . . ?
C86 C85 H85 119.6 . . ?
O28 C89 C88 112.9(12) . . ?
O28 C89 C90 127.7(9) . . ?
C90 C89 C88 119.4(10) . . ?
C91 C90 C89 121.5(10) . . ?
C91 C90 H90 119.3 . . ?
C89 C90 H90 119.3 . . ?
O31 C94 C93 111.7(11) . . ?
O31 C94 C95 128.6(10) . . ?
C95 C94 C93 119.7(10) . . ?
F61 C83 C84 110.7(9) . . ?
F63 C83 F61 105.1(9) . . ?
F63 C83 C84 111.1(9) . . ?
F62 C83 F61 107.7(9) . . ?
F62 C83 F63 108.4(10) . . ?
F62 C83 C84 113.4(10) . . ?
N13 C110 N15 110.1(9) . . ?
N13 C110 H110 124.9 . . ?
N15 C110 H110 124.9 . . ?
C96 C95 H95 119.8 . . ?
C94 C95 C96 120.5(9) . . ?
C94 C95 H95 119.8 . . ?
O36 C115 C114 112.0(11) . . ?
O36 C115 C116 129.6(11) . . ?
C116 C115 C114 118.3(10) . . ?
C117 C116 H116 119.5 . . ?
C115 C116 C117 121.0(10) . . ?
C115 C116 H116 119.5 . . ?
O35 C108 N13 113.2(8) . . ?
O35 C108 H108 123.4 . . ?
N13 C108 H108 123.4 . . ?
C98 C99 H99A 109.5 . . ?
C98 C99 H99B 109.5 . . ?
C98 C99 H99C 109.5 . . ?
H99A C99 H99B 109.5 . . ?
H99A C99 H99C 109.5 . . ?
H99B C99 H99C 109.5 . . ?
F64 C87 F65 108.5(12) . . ?
F64 C87 F66 106.5(11) . . ?
F64 C87 C86 112.6(10) . . ?
F65 C87 F66 103.4(10) . . ?
F65 C87 C86 113.6(9) . . ?
F66 C87 C86 111.6(11) . . ?

loop_
_geom_bond_atom_site_label_1
_geom_bond_atom_site_label_2
_geom_bond_distance
_geom_bond_site_symmetry_2
_geom_bond_publ_flag
Tb2 O18 2.369(7) . ?
Tb2 O19 2.340(8) . ?
Tb2 O17 2.340(7) . ?
Tb2 O16 2.370(8) . ?
Tb2 O8 2.371(6) . ?
Tb2 O20 2.375(6) . ?
Tb2 O14 2.352(6) . ?
Tb2 O15 2.370(7) . ?
Tb1 O3 2.356(7) . ?
Tb1 O1 2.343(5) . ?
Tb1 O5 2.322(7) . ?
Tb1 O4 2.344(9) . ?
Tb1 O6 2.355(8) . ?
Tb1 O21 2.380(6) 1_565 ?
Tb1 O2 2.373(7) . ?
Tb1 O7 2.396(6) . ?
Cu2 O25 2.027(7) . ?
Cu2 O24 2.102(9) . ?
Cu2 O26 1.908(7) . ?
Cu2 O23 1.908(8) . ?
Cu2 N10 1.956(8) . ?
Cu1 O13 1.939(6) . ?
Cu1 O10 1.911(6) . ?
Cu1 O12 2.158(9) . ?
Cu1 O11 1.957(6) . ?
Cu1 N5 1.979(7) . ?
F36 C36 1.323(17) . ?
F33 C32 1.203(18) . ?
F49 C73 1.324(18) . ?
F32 C32 1.13(2) . ?
F50 C73 1.260(16) . ?
F9 C6 1.268(17) . ?
F42 C37 1.239(17) . ?
F10 C10 1.341(19) . ?
F57 C78 1.310(16) . ?
F59 C82 1.207(17) . ?
F26 C56 1.340(14) . ?
F55 C78 1.283(16) . ?
F56 C78 1.301(16) . ?
F7 C6 1.264(19) . ?
F31 C32 1.33(3) . ?
F39 C41 1.328(13) . ?
F24 C46 1.305(13) . ?
F6 C5 1.325(14) . ?
F45 C51 1.314(13) . ?
F5 C5 1.324(14) . ?
F37 C41 1.298(14) . ?
F16 C11 1.321(16) . ?
F14 C15 1.319(14) . ?
F29 C52 1.314(13) . ?
F19 C42 1.334(15) . ?
F13 C15 1.310(14) . ?
F15 C15 1.317(13) . ?
F27 C56 1.299(14) . ?
F21 C42 1.333(13) . ?
F44 C51 1.327(16) . ?
F3 C1 1.294(11) . ?
F4 C5 1.316(12) . ?
F20 C42 1.322(15) . ?
F28 C52 1.329(14) . ?
F48 C47 1.255(16) . ?
F35 C36 1.248(15) . ?
F47 C47 1.318(19) . ?
F46 C47 1.322(16) . ?
F23 C46 1.310(15) . ?
F25 C56 1.334(14) . ?
F2 C1 1.288(13) . ?
F54 C77 1.230(15) . ?
F18 C11 1.314(16) . ?
F58 C82 1.34(2) . ?
F52 C77 1.224(16) . ?
F30 C52 1.291(16) . ?
F40 C37 1.260(18) . ?
F1 C1 1.267(13) . ?
F43 C51 1.262(14) . ?
F34 C36 1.285(13) . ?
F51 C73 1.242(13) . ?
F60 C82 1.251(17) . ?
F17 C11 1.291(13) . ?
F11 C10 1.269(15) . ?
F8 C6 1.33(2) . ?
F53 C77 1.282(15) . ?
F22 C46 1.257(13) . ?
F38 C41 1.319(13) . ?
F41 C37 1.294(19) . ?
F12 C10 1.184(14) . ?
O3 C14 1.238(13) . ?
O1 C2 1.234(11) . ?
O18 C53 1.212(13) . ?
O13 C40 1.281(11) . ?
O19 C55 1.221(12) . ?
O5 C9 1.202(13) . ?
O10 C33 1.252(12) . ?
O17 C50 1.234(13) . ?
O16 C48 1.215(13) . ?
O8 N2 1.288(9) . ?
O20 N6 1.288(8) . ?
O4 C12 1.262(14) . ?
O14 C45 1.253(12) . ?
O6 C7 1.218(14) . ?
O12 C38 1.218(12) . ?
O15 C43 1.256(11) . ?
O9 C29 1.369(13) . ?
O9 C19 1.392(10) . ?
O21 Tb1 2.380(6) 1_545 ?
O21 N7 1.271(9) . ?
O25 C76 1.219(12) . ?
O2 C4 1.227(11) . ?
O24 C79 1.226(13) . ?
O26 C74 1.255(11) . ?
O7 N1 1.280(9) . ?
O22 C60 1.377(10) . ?
O22 C70 1.350(14) . ?
O23 C81 1.258(15) . ?
O11 C35 1.247(11) . ?
N6 C63 1.338(11) . ?
N6 C65 1.494(10) . ?
N1 C22 1.333(11) . ?
N1 C23 1.533(11) . ?
N7 C63 1.341(10) . ?
N7 C64 1.520(15) . ?
N2 C22 1.361(10) . ?
N2 C24 1.497(12) . ?
N5 C31 1.318(12) . ?
N5 C30 1.364(11) . ?
N3 N4 1.364(10) . ?
N3 C29 1.462(12) . ?
N3 C31 1.319(11) . ?
N10 C71 1.309(12) . ?
N10 C72 1.362(12) . ?
N4 C30 1.307(12) . ?
N8 N9 1.340(11) . ?
N8 C71 1.329(11) . ?
N8 C70 1.479(12) . ?
N9 C72 1.297(12) . ?
C28 H28A 0.9600 . ?
C28 H28B 0.9600 . ?
C28 H28C 0.9600 . ?
C28 C24 1.443(14) . ?
C66 H66A 0.9600 . ?
C66 H66B 0.9600 . ?
C66 H66C 0.9600 . ?
C66 C64 1.392(17) . ?
C67 H67A 0.9600 . ?
C67 H67B 0.9600 . ?
C67 H67C 0.9600 . ?
C67 C64 1.65(2) . ?
C32 C33 1.54(2) . ?
C63 C57 1.467(11) . ?
C6 C7 1.521(19) . ?
C22 C16 1.446(12) . ?
C21 H21 0.9300 . ?
C21 C16 1.387(13) . ?
C21 C20 1.378(12) . ?
C78 C79 1.534(18) . ?
C71 H71 0.9300 . ?
C58 H58 0.9300 . ?
C58 C57 1.375(14) . ?
C58 C59 1.391(13) . ?
C61 H61 0.9300 . ?
C61 C60 1.378(14) . ?
C61 C62 1.364(13) . ?
C14 C13 1.364(15) . ?
C14 C15 1.537(14) . ?
C18 H18 0.9300 . ?
C18 C17 1.382(13) . ?
C18 C19 1.371(14) . ?
C16 C17 1.406(11) . ?
C60 C59 1.370(12) . ?
C17 H17 0.9300 . ?
C70 H70 0.9300 . ?
C29 H29 0.9300 . ?
C57 C62 1.385(11) . ?
C59 H59 0.9300 . ?
C62 H62 0.9300 . ?
C48 C49 1.400(14) . ?
C48 C47 1.508(18) . ?
C2 C3 1.380(15) . ?
C2 C1 1.521(13) . ?
C75 H75 0.9300 . ?
C75 C74 1.359(13) . ?
C75 C76 1.383(15) . ?
C9 C10 1.517(14) . ?
C9 C8 1.370(17) . ?
C53 C52 1.555(13) . ?
C53 C54 1.373(17) . ?
C50 C51 1.544(14) . ?
C50 C49 1.350(15) . ?
C20 H20 0.9300 . ?
C20 C19 1.390(12) . ?
C13 H13 0.9300 . ?
C13 C12 1.356(15) . ?
C7 C8 1.411(14) . ?
C43 C42 1.491(17) . ?
C43 C44 1.362(15) . ?
C12 C11 1.490(17) . ?
C55 C56 1.548(17) . ?
C55 C54 1.398(14) . ?
C68 H68A 0.9782 . ?
C68 H68B 0.9787 . ?
C68 H68C 0.9784 . ?
C68 C65 1.59(2) . ?
C23 C26 1.579(18) . ?
C23 C25 1.453(16) . ?
C23 C24 1.481(14) . ?
C31 H31 0.9300 . ?
C40 C39 1.335(15) . ?
C40 C41 1.513(14) . ?
C69 H69A 0.9600 . ?
C69 H69B 0.9600 . ?
C69 H69C 0.9600 . ?
C69 C65 1.399(18) . ?
C45 C44 1.363(16) . ?
C45 C46 1.535(15) . ?
C37 C38 1.481(19) . ?
C3 H3 0.9300 . ?
C3 C4 1.389(14) . ?
C4 C5 1.521(16) . ?
C44 H44 0.9300 . ?
C49 H49 0.9300 . ?
C73 C74 1.515(16) . ?
C54 H54 0.9300 . ?
C65 C64 1.443(15) . ?
C81 C82 1.508(18) . ?
C81 C80 1.348(17) . ?
C30 H30 0.9300 . ?
C27 H27A 0.9600 . ?
C27 H27B 0.9600 . ?
C27 H27C 0.9600 . ?
C27 C24 1.578(18) . ?
C39 H39 0.9300 . ?
C39 C38 1.407(15) . ?
C35 C34 1.351(14) . ?
C35 C36 1.527(14) . ?
C76 C77 1.529(14) . ?
C26 H26A 0.9600 . ?
C26 H26B 0.9600 . ?
C26 H26C 0.9600 . ?
C25 H25A 0.9600 . ?
C25 H25B 0.9600 . ?
C25 H25C 0.9600 . ?
C8 H8 0.9300 . ?
C34 H34 0.9300 . ?
C34 C33 1.371(15) . ?
C80 H80 0.9300 . ?
C80 C79 1.387(15) . ?
C72 H72 0.9300 . ?
Tb3 O32 2.358(7) . ?
Tb3 O30 2.374(6) . ?
Tb3 O33 2.353(7) . ?
Tb3 O31 2.352(6) . ?
Tb3 O29 2.359(7) . ?
Tb3 O27 2.373(6) . ?
Tb3 O34 2.370(5) . ?
Tb3 O28 2.371(6) . ?
Cu3 O36 1.918(8) . ?
Cu3 O37 1.954(7) . ?
Cu3 O39 1.926(7) . ?
Cu3 O38 2.167(10) . ?
Cu3 N15 1.968(7) . ?
F67 C88 1.289(16) . ?
F68 C88 1.310(19) . ?
F85 C123 1.314(16) . ?
F73 C93 1.346(15) . ?
F76 C97 1.272(13) . ?
F88 C119 1.206(17) . ?
F75 C93 1.311(13) . ?
F79 C114 1.290(18) . ?
F90 C119 1.20(3) . ?
F74 C93 1.307(17) . ?
F86 C123 1.268(16) . ?
F80 C114 1.19(2) . ?
F81 C114 1.286(17) . ?
F69 C88 1.303(14) . ?
F89 C119 1.32(3) . ?
F70 C92 1.305(12) . ?
F61 C83 1.335(12) . ?
F87 C123 1.300(16) . ?
F63 C83 1.313(11) . ?
F62 C83 1.288(14) . ?
F71 C92 1.315(14) . ?
F64 C87 1.257(14) . ?
F65 C87 1.303(13) . ?
F72 C92 1.343(15) . ?
F77 C97 1.286(14) . ?
F84 C118 1.312(16) . ?
F82 C118 1.297(13) . ?
F66 C87 1.310(15) . ?
F83 C118 1.269(16) . ?
F78 C97 1.277(12) . ?
O32 C86 1.239(12) . ?
O30 C96 1.230(10) . ?
O35 C105 1.381(11) . ?
O35 C108 1.357(13) . ?
O33 C84 1.235(12) . ?
O31 C94 1.251(11) . ?
O29 C91 1.239(11) . ?
O27 N11 1.267(8) . ?
O34 N12 1.274(8) . ?
O28 C89 1.228(13) . ?
O36 C115 1.251(13) . ?
O37 C117 1.260(12) . ?
O39 C122 1.253(13) . ?
O38 C120 1.213(17) . ?
N12 C101 1.343(10) . ?
N12 C98 1.496(12) . ?
N11 C101 1.364(10) 2_655 ?
N11 C111 1.497(11) . ?
N13 N14 1.343(11) . ?
N13 C110 1.308(11) . ?
N13 C108 1.485(12) . ?
N15 C109 1.361(12) . ?
N15 C110 1.310(12) . ?
N14 C109 1.294(12) . ?
C101 N11 1.364(10) 2_645 ?
C101 C102 1.441(12) . ?
C93 C94 1.535(17) . ?
C119 C120 1.56(2) . ?
C102 C103 1.405(10) . ?
C102 C107 1.368(12) . ?
C122 C123 1.501(18) . ?
C122 C121 1.364(17) . ?
C120 C121 1.38(2) . ?
C114 C115 1.519(18) . ?
C88 C89 1.540(15) . ?
C121 H121 0.9300 . ?
C111 C112 1.517(13) . ?
C111 C113 1.476(14) . ?
C111 C98 1.552(11) 2_655 ?
C84 C85 1.384(14) . ?
C84 C83 1.530(13) . ?
C105 C104 1.362(13) . ?
C105 C106 1.378(11) . ?
C86 C85 1.368(13) . ?
C86 C87 1.519(15) . ?
C104 H104 0.9300 . ?
C104 C103 1.387(13) . ?
C106 H106 0.9300 . ?
C106 C107 1.387(13) . ?
C91 C92 1.519(18) . ?
C91 C90 1.377(14) . ?
C109 H109 0.9300 . ?
C112 H11A 0.9600 . ?
C112 H11B 0.9600 . ?
C112 H11C 0.9600 . ?
C117 C118 1.523(16) . ?
C117 C116 1.394(15) . ?
C96 C97 1.512(15) . ?
C96 C95 1.378(15) . ?
C103 H103 0.9300 . ?
C107 H107 0.9300 . ?
C100 H10A 0.9600 . ?
C100 H10B 0.9600 . ?
C100 H10C 0.9600 . ?
C100 C98 1.494(12) . ?
C113 H11D 0.9600 . ?
C113 H11E 0.9600 . ?
C113 H11F 0.9600 . ?
C98 C111 1.552(11) 2_645 ?
C98 C99 1.508(14) . ?
C85 H85 0.9300 . ?
C89 C90 1.390(17) . ?
C90 H90 0.9300 . ?
C94 C95 1.370(16) . ?
C110 H110 0.9300 . ?
C95 H95 0.9300 . ?
C115 C116 1.366(15) . ?
C116 H116 0.9300 . ?
C108 H108 0.9300 . ?
C99 H99A 0.9600 . ?
C99 H99B 0.9600 . ?
C99 H99C 0.9600 . ?

loop_
_geom_torsion_atom_site_label_1
_geom_torsion_atom_site_label_2
_geom_torsion_atom_site_label_3
_geom_torsion_atom_site_label_4
_geom_torsion
_geom_torsion_site_symmetry_1
_geom_torsion_site_symmetry_2
_geom_torsion_site_symmetry_3
_geom_torsion_site_symmetry_4
_geom_torsion_publ_flag
Tb2 O18 C53 C52 -172.6(7) . . . . ?
Tb2 O18 C53 C54 5.5(16) . . . . ?
Tb2 O19 C55 C56 172.6(7) . . . . ?
Tb2 O19 C55 C54 -7.0(16) . . . . ?
Tb2 O17 C50 C51 178.1(7) . . . . ?
Tb2 O17 C50 C49 -2.4(19) . . . . ?
Tb2 O16 C48 C49 -12.1(19) . . . . ?
Tb2 O16 C48 C47 171.0(9) . . . . ?
Tb2 O8 N2 C22 -81.8(12) . . . . ?
Tb2 O8 N2 C24 96.5(10) . . . . ?
Tb2 O20 N6 C63 -91.5(11) . . . . ?
Tb2 O20 N6 C65 87.6(12) . . . . ?
Tb2 O14 C45 C44 1.5(16) . . . . ?
Tb2 O14 C45 C46 -177.2(7) . . . . ?
Tb2 O15 C43 C42 166.6(8) . . . . ?
Tb2 O15 C43 C44 -16.8(17) . . . . ?
Tb1 O3 C14 C13 0.6(17) . . . . ?
Tb1 O3 C14 C15 -178.6(7) . . . . ?
Tb1 O1 C2 C3 9.9(16) . . . . ?
Tb1 O1 C2 C1 -173.1(6) . . . . ?
Tb1 O5 C9 C10 -169.7(7) . . . . ?
Tb1 O5 C9 C8 11.5(17) . . . . ?
Tb1 O4 C12 C13 -14.3(18) . . . . ?
Tb1 O4 C12 C11 168.3(8) . . . . ?
Tb1 O6 C7 C6 171.6(10) . . . . ?
Tb1 O6 C7 C8 -6.4(19) . . . . ?
Tb1 O21 N7 C63 -84.3(12) 1_545 . . . ?
Tb1 O21 N7 C64 92.6(10) 1_545 . . . ?
Tb1 O2 C4 C3 -15.4(18) . . . . ?
Tb1 O2 C4 C5 166.1(8) . . . . ?
Tb1 O7 N1 C22 -94.9(11) . . . . ?
Tb1 O7 N1 C23 81.1(14) . . . . ?
Cu2 O25 C76 C75 -12.0(19) . . . . ?
Cu2 O25 C76 C77 169.8(8) . . . . ?
Cu2 O24 C79 C78 158.8(8) . . . . ?
Cu2 O24 C79 C80 -18.7(16) . . . . ?
Cu2 O26 C74 C75 12.7(19) . . . . ?
Cu2 O26 C74 C73 -169.0(10) . . . . ?
Cu2 O23 C81 C82 -161.8(10) . . . . ?
Cu2 O23 C81 C80 18(2) . . . . ?
Cu2 N10 C71 N8 174.0(7) . . . . ?
Cu2 N10 C72 N9 -174.7(7) . . . . ?
Cu1 O13 C40 C39 -11.6(14) . . . . ?
Cu1 O13 C40 C41 166.2(6) . . . . ?
Cu1 O10 C33 C32 -178.3(13) . . . . ?
Cu1 O10 C33 C34 -6(2) . . . . ?
Cu1 O12 C38 C37 -170.1(8) . . . . ?
Cu1 O12 C38 C39 8.3(15) . . . . ?
Cu1 O11 C35 C34 5.5(18) . . . . ?
Cu1 O11 C35 C36 -178.2(9) . . . . ?
Cu1 N5 C31 N3 -176.2(7) . . . . ?
Cu1 N5 C30 N4 176.5(7) . . . . ?
F33 C32 C33 O10 168(2) . . . . ?
F33 C32 C33 C34 -5(3) . . . . ?
F49 C73 C74 O26 -73.7(14) . . . . ?
F49 C73 C74 C75 104.9(13) . . . . ?
F32 C32 C33 O10 15(3) . . . . ?
F32 C32 C33 C34 -158(2) . . . . ?
F50 C73 C74 O26 33(2) . . . . ?
F50 C73 C74 C75 -147.9(14) . . . . ?
F9 C6 C7 O6 -179.0(15) . . . . ?
F9 C6 C7 C8 -1(2) . . . . ?
F42 C37 C38 O12 -125.5(16) . . . . ?
F42 C37 C38 C39 55.9(19) . . . . ?
F57 C78 C79 O24 170.3(11) . . . . ?
F57 C78 C79 C80 -11.9(18) . . . . ?
F55 C78 C79 O24 -72.0(15) . . . . ?
F55 C78 C79 C80 105.7(15) . . . . ?
F56 C78 C79 O24 52.3(17) . . . . ?
F56 C78 C79 C80 -129.9(13) . . . . ?
F7 C6 C7 O6 54.9(19) . . . . ?
F7 C6 C7 C8 -126.9(14) . . . . ?
F31 C32 C33 O10 -87.1(19) . . . . ?
F31 C32 C33 C34 99.8(19) . . . . ?
F40 C37 C38 O12 105.3(17) . . . . ?
F40 C37 C38 C39 -73.2(18) . . . . ?
F51 C73 C74 O26 171.7(14) . . . . ?
F51 C73 C74 C75 -10(2) . . . . ?
F8 C6 C7 O6 -60.9(18) . . . . ?
F8 C6 C7 C8 117.4(15) . . . . ?
F41 C37 C38 O12 -2.9(19) . . . . ?
F41 C37 C38 C39 178.6(13) . . . . ?
O3 C14 C13 C12 2.1(18) . . . . ?
O3 C14 C15 F14 -159.3(10) . . . . ?
O3 C14 C15 F13 -39.1(13) . . . . ?
O3 C14 C15 F15 80.4(13) . . . . ?
O1 C2 C3 C4 2.8(18) . . . . ?
O1 C2 C1 F3 -117.7(11) . . . . ?
O1 C2 C1 F2 122.4(11) . . . . ?
O1 C2 C1 F1 4.7(15) . . . . ?
O18 C53 C52 F29 82.1(14) . . . . ?
O18 C53 C52 F28 -159.0(10) . . . . ?
O18 C53 C52 F30 -38.6(13) . . . . ?
O18 C53 C54 C55 2.9(17) . . . . ?
O13 C40 C39 C38 -0.6(17) . . . . ?
O13 C40 C41 F39 165.6(9) . . . . ?
O13 C40 C41 F37 -73.5(11) . . . . ?
O13 C40 C41 F38 46.3(13) . . . . ?
O19 C55 C56 F26 57.2(12) . . . . ?
O19 C55 C56 F27 177.9(10) . . . . ?
O19 C55 C56 F25 -59.8(12) . . . . ?
O19 C55 C54 C53 -2.3(17) . . . . ?
O5 C9 C10 F10 149.8(12) . . . . ?
O5 C9 C10 F11 51.2(18) . . . . ?
O5 C9 C10 F12 -97.8(17) . . . . ?
O5 C9 C8 C7 1(2) . . . . ?
O17 C50 C51 F45 -154.5(11) . . . . ?
O17 C50 C51 F44 -39.3(14) . . . . ?
O17 C50 C51 F43 78.3(15) . . . . ?
O17 C50 C49 C48 1(2) . . . . ?
O16 C48 C49 C50 6(2) . . . . ?
O16 C48 C47 F48 -44.1(19) . . . . ?
O16 C48 C47 F47 78.3(14) . . . . ?
O16 C48 C47 F46 -161.8(13) . . . . ?
O8 N2 C22 N1 -178.2(8) . . . . ?
O8 N2 C22 C16 1.4(15) . . . . ?
O8 N2 C24 C28 30.2(15) . . . . ?
O8 N2 C24 C23 163.4(9) . . . . ?
O8 N2 C24 C27 -84.1(11) . . . . ?
O20 N6 C63 N7 -174.2(8) . . . . ?
O20 N6 C63 C57 4.5(16) . . . . ?
O20 N6 C65 C68 -87.8(13) . . . . ?
O20 N6 C65 C69 21.6(17) . . . . ?
O20 N6 C65 C64 166.2(9) . . . . ?
O4 C12 C11 F16 -155.0(10) . . . . ?
O4 C12 C11 F18 86.8(14) . . . . ?
O4 C12 C11 F17 -35.4(18) . . . . ?
O14 C45 C44 C43 6.0(18) . . . . ?
O14 C45 C46 F24 65.3(15) . . . . ?
O14 C45 C46 F23 -48.8(13) . . . . ?
O14 C45 C46 F22 -167.7(12) . . . . ?
O6 C7 C8 C9 -3(2) . . . . ?
O15 C43 C42 F19 72.6(13) . . . . ?
O15 C43 C42 F21 -168.3(10) . . . . ?
O15 C43 C42 F20 -47.4(14) . . . . ?
O15 C43 C44 C45 1.8(18) . . . . ?
O21 N7 C63 N6 -178.8(9) . . . . ?
O21 N7 C63 C57 2.5(16) . . . . ?
O21 N7 C64 C66 20.2(16) . . . . ?
O21 N7 C64 C67 -85.3(12) . . . . ?
O21 N7 C64 C65 169.8(9) . . . . ?
O25 C76 C77 F54 36.8(19) . . . . ?
O25 C76 C77 F52 166.9(16) . . . . ?
O25 C76 C77 F53 -77.6(15) . . . . ?
O2 C4 C5 F6 -45.1(13) . . . . ?
O2 C4 C5 F5 73.8(12) . . . . ?
O2 C4 C5 F4 -166.7(11) . . . . ?
O7 N1 C22 N2 -170.7(9) . . . . ?
O7 N1 C22 C16 9.8(17) . . . . ?
O7 N1 C23 C26 -89.1(11) . . . . ?
O7 N1 C23 C25 27.3(15) . . . . ?
O7 N1 C23 C24 159.8(10) . . . . ?
O22 C60 C59 C58 179.5(8) . . . . ?
O23 C81 C82 F59 -52(2) . . . . ?
O23 C81 C82 F58 61.5(16) . . . . ?
O23 C81 C82 F60 170.2(17) . . . . ?
O23 C81 C80 C79 3(2) . . . . ?
O11 C35 C34 C33 0(2) . . . . ?
O11 C35 C36 F36 78.0(13) . . . . ?
O11 C35 C36 F35 -39.8(18) . . . . ?
O11 C35 C36 F34 -165.4(12) . . . . ?
N6 C63 C57 C58 147.4(10) . . . . ?
N6 C63 C57 C62 -31.3(15) . . . . ?
N6 C65 C64 N7 15.0(12) . . . . ?
N6 C65 C64 C66 155.9(16) . . . . ?
N6 C65 C64 C67 -92.4(11) . . . . ?
N1 C22 C16 C21 142.5(10) . . . . ?
N1 C22 C16 C17 -34.9(15) . . . . ?
N1 C23 C24 N2 22.5(12) . . . . ?
N1 C23 C24 C28 149.3(12) . . . . ?
N1 C23 C24 C27 -87.0(10) . . . . ?
N7 C63 C57 C58 -34.2(15) . . . . ?
N7 C63 C57 C62 147.2(10) . . . . ?
N2 C22 C16 C21 -37.0(14) . . . . ?
N2 C22 C16 C17 145.6(9) . . . . ?
N3 N4 C30 N5 -1.1(13) . . . . ?
N4 N3 C29 O9 -97.4(10) . . . . ?
N4 N3 C31 N5 0.8(13) . . . . ?
N8 N9 C72 N10 0.6(12) . . . . ?
N9 N8 C71 N10 1.5(12) . . . . ?
N9 N8 C70 O22 -114.5(10) . . . . ?
C63 N6 C65 C68 91.3(13) . . . . ?
C63 N6 C65 C69 -159.2(14) . . . . ?
C63 N6 C65 C64 -14.6(13) . . . . ?
C63 N7 C64 C66 -162.5(11) . . . . ?
C63 N7 C64 C67 92.0(11) . . . . ?
C63 N7 C64 C65 -12.9(13) . . . . ?
C63 C57 C62 C61 177.6(9) . . . . ?
C6 C7 C8 C9 178.8(13) . . . . ?
C22 N1 C23 C26 87.4(10) . . . . ?
C22 N1 C23 C25 -156.2(10) . . . . ?
C22 N1 C23 C24 -23.8(13) . . . . ?
C22 N2 C24 C28 -151.3(10) . . . . ?
C22 N2 C24 C23 -18.2(12) . . . . ?
C22 N2 C24 C27 94.3(10) . . . . ?
C22 C16 C17 C18 178.0(8) . . . . ?
C21 C16 C17 C18 0.6(13) . . . . ?
C21 C20 C19 O9 178.7(8) . . . . ?
C21 C20 C19 C18 -1.6(14) . . . . ?
C71 N10 C72 N9 0.2(13) . . . . ?
C71 N8 N9 C72 -1.3(11) . . . . ?
C71 N8 C70 O22 65.2(12) . . . . ?
C58 C57 C62 C61 -1.1(14) . . . . ?
C61 C60 C59 C58 -1.9(14) . . . . ?
C14 C13 C12 O4 4.7(19) . . . . ?
C14 C13 C12 C11 -178.3(11) . . . . ?
C16 C21 C20 C19 0.8(13) . . . . ?
C60 O22 C70 N8 84.2(10) . . . . ?
C60 C61 C62 C57 -0.9(15) . . . . ?
C17 C18 C19 O9 -178.4(8) . . . . ?
C17 C18 C19 C20 1.9(14) . . . . ?
C70 O22 C60 C61 167.1(8) . . . . ?
C70 O22 C60 C59 -14.2(13) . . . . ?
C70 N8 N9 C72 178.5(10) . . . . ?
C70 N8 C71 N10 -178.2(9) . . . . ?
C29 O9 C19 C18 157.8(8) . . . . ?
C29 O9 C19 C20 -22.5(12) . . . . ?
C29 N3 N4 C30 179.1(10) . . . . ?
C29 N3 C31 N5 -178.1(10) . . . . ?
C57 C58 C59 C60 -0.1(14) . . . . ?
C59 C58 C57 C63 -177.1(8) . . . . ?
C59 C58 C57 C62 1.6(14) . . . . ?
C62 C61 C60 O22 -178.8(8) . . . . ?
C62 C61 C60 C59 2.5(14) . . . . ?
C2 C3 C4 O2 0.2(19) . . . . ?
C2 C3 C4 C5 178.7(10) . . . . ?
C75 C76 C77 F54 -141.7(15) . . . . ?
C75 C76 C77 F52 -12(2) . . . . ?
C75 C76 C77 F53 103.9(14) . . . . ?
C20 C21 C16 C22 -177.7(8) . . . . ?
C20 C21 C16 C17 -0.3(13) . . . . ?
C52 C53 C54 C55 -179.0(10) . . . . ?
C13 C14 C15 F14 21.4(15) . . . . ?
C13 C14 C15 F13 141.6(11) . . . . ?
C13 C14 C15 F15 -98.8(13) . . . . ?
C13 C12 C11 F16 27.5(16) . . . . ?
C13 C12 C11 F18 -90.7(17) . . . . ?
C13 C12 C11 F17 147.1(14) . . . . ?
C68 C65 C64 N7 -90.9(11) . . . . ?
C68 C65 C64 C66 50(2) . . . . ?
C68 C65 C64 C67 161.7(11) . . . . ?
C23 N1 C22 N2 13.0(12) . . . . ?
C23 N1 C22 C16 -166.6(10) . . . . ?
C42 C43 C44 C45 178.2(11) . . . . ?
C31 N5 C30 N4 1.5(13) . . . . ?
C31 N3 N4 C30 0.2(12) . . . . ?
C31 N3 C29 O9 81.3(12) . . . . ?
C51 C50 C49 C48 -179.1(11) . . . . ?
C40 C39 C38 O12 1.7(18) . . . . ?
C40 C39 C38 C37 -179.9(11) . . . . ?
C10 C9 C8 C7 -177.9(11) . . . . ?
C69 C65 C64 N7 151.8(15) . . . . ?
C69 C65 C64 C66 -67(3) . . . . ?
C69 C65 C64 C67 44.4(18) . . . . ?
C3 C2 C1 F3 59.6(14) . . . . ?
C3 C2 C1 F2 -60.3(13) . . . . ?
C3 C2 C1 F1 -177.9(11) . . . . ?
C3 C4 C5 F6 136.2(10) . . . . ?
C3 C4 C5 F5 -104.9(11) . . . . ?
C3 C4 C5 F4 14.6(16) . . . . ?
C44 C43 C42 F19 -104.4(13) . . . . ?
C44 C43 C42 F21 14.8(17) . . . . ?
C44 C43 C42 F20 135.7(12) . . . . ?
C44 C45 C46 F24 -113.5(13) . . . . ?
C44 C45 C46 F23 132.4(11) . . . . ?
C44 C45 C46 F22 13.5(17) . . . . ?
C49 C48 C47 F48 138.6(14) . . . . ?
C49 C48 C47 F47 -98.9(15) . . . . ?
C49 C48 C47 F46 21(2) . . . . ?
C49 C50 C51 F45 25.9(17) . . . . ?
C49 C50 C51 F44 141.2(12) . . . . ?
C49 C50 C51 F43 -101.2(14) . . . . ?
C56 C55 C54 C53 178.1(10) . . . . ?
C54 C53 C52 F29 -96.3(13) . . . . ?
C54 C53 C52 F28 22.6(16) . . . . ?
C54 C53 C52 F30 143.0(11) . . . . ?
C54 C55 C56 F26 -123.1(10) . . . . ?
C54 C55 C56 F27 -2.5(15) . . . . ?
C54 C55 C56 F25 119.9(11) . . . . ?
C19 O9 C29 N3 95.7(9) . . . . ?
C19 C18 C17 C16 -1.3(14) . . . . ?
C47 C48 C49 C50 -177.3(13) . . . . ?
C65 N6 C63 N7 6.7(11) . . . . ?
C65 N6 C63 C57 -174.6(9) . . . . ?
C81 C80 C79 O24 -2(2) . . . . ?
C81 C80 C79 C78 -179.0(12) . . . . ?
C30 N5 C31 N3 -1.3(12) . . . . ?
C74 C75 C76 O25 -1(2) . . . . ?
C74 C75 C76 C77 176.9(12) . . . . ?
C39 C40 C41 F39 -16.3(14) . . . . ?
C39 C40 C41 F37 104.6(12) . . . . ?
C39 C40 C41 F38 -135.6(11) . . . . ?
C35 C34 C33 O10 1(2) . . . . ?
C35 C34 C33 C32 172.5(16) . . . . ?
C76 C75 C74 O26 1(2) . . . . ?
C76 C75 C74 C73 -176.9(13) . . . . ?
C26 C23 C24 N2 -85.4(10) . . . . ?
C26 C23 C24 C28 41.4(15) . . . . ?
C26 C23 C24 C27 165.1(9) . . . . ?
C15 C14 C13 C12 -178.8(11) . . . . ?
C82 C81 C80 C79 -176.5(13) . . . . ?
C25 C23 C24 N2 147.1(11) . . . . ?
C25 C23 C24 C28 -86.2(18) . . . . ?
C25 C23 C24 C27 37.6(14) . . . . ?
C24 N2 C22 N1 3.4(11) . . . . ?
C24 N2 C22 C16 -177.0(10) . . . . ?
C8 C9 C10 F10 -31.3(17) . . . . ?
C8 C9 C10 F11 -129.9(15) . . . . ?
C8 C9 C10 F12 81(2) . . . . ?
C1 C2 C3 C4 -174.2(10) . . . . ?
C64 N7 C63 N6 4.0(12) . . . . ?
C64 N7 C63 C57 -174.7(10) . . . . ?
C34 C35 C36 F36 -105.3(14) . . . . ?
C34 C35 C36 F35 136.9(14) . . . . ?
C34 C35 C36 F34 11(2) . . . . ?
C80 C81 C82 F59 127.4(19) . . . . ?
C80 C81 C82 F58 -118.7(16) . . . . ?
C80 C81 C82 F60 -10(2) . . . . ?
C46 C45 C44 C43 -175.3(10) . . . . ?
C72 N10 C71 N8 -1.0(11) . . . . ?
C36 C35 C34 C33 -176.5(13) . . . . ?
C41 C40 C39 C38 -178.2(10) . . . . ?
Tb3 O32 C86 C85 5.4(16) . . . . ?
Tb3 O32 C86 C87 -177.6(7) . . . . ?
Tb3 O30 C96 C97 175.1(6) . . . . ?
Tb3 O30 C96 C95 -2.1(15) . . . . ?
Tb3 O33 C84 C85 3.5(15) . . . . ?
Tb3 O33 C84 C83 -179.7(6) . . . . ?
Tb3 O31 C94 C93 -171.2(8) . . . . ?
Tb3 O31 C94 C95 10.2(18) . . . . ?
Tb3 O29 C91 C92 -177.9(7) . . . . ?
Tb3 O29 C91 C90 2.1(15) . . . . ?
Tb3 O27 N11 C101 91.4(10) . . . 2_655 ?
Tb3 O27 N11 C111 -85.2(12) . . . . ?
Tb3 O34 N12 C101 82.0(11) . . . . ?
Tb3 O34 N12 C98 -93.3(9) . . . . ?
Tb3 O28 C89 C88 -174.7(8) . . . . ?
Tb3 O28 C89 C90 6.8(16) . . . . ?
Cu3 O36 C115 C114 -164.5(11) . . . . ?
Cu3 O36 C115 C116 14(2) . . . . ?
Cu3 O37 C117 C118 170.7(9) . . . . ?
Cu3 O37 C117 C116 -8.2(17) . . . . ?
Cu3 O39 C122 C123 -165.0(8) . . . . ?
Cu3 O39 C122 C121 15.0(17) . . . . ?
Cu3 O38 C120 C119 156.9(10) . . . . ?
Cu3 O38 C120 C121 -19.7(17) . . . . ?
Cu3 N15 C109 N14 -179.0(8) . . . . ?
Cu3 N15 C110 N13 178.7(7) . . . . ?
F67 C88 C89 O28 -71.9(17) . . . . ?
F67 C88 C89 C90 106.7(14) . . . . ?
F68 C88 C89 O28 47.8(15) . . . . ?
F68 C88 C89 C90 -133.6(13) . . . . ?
F73 C93 C94 O31 -74.4(15) . . . . ?
F73 C93 C94 C95 104.3(12) . . . . ?
F88 C119 C120 O38 -74(3) . . . . ?
F88 C119 C120 C121 103(3) . . . . ?
F75 C93 C94 O31 165.0(13) . . . . ?
F75 C93 C94 C95 -16(2) . . . . ?
F79 C114 C115 O36 -49(2) . . . . ?
F79 C114 C115 C116 133.1(15) . . . . ?
F90 C119 C120 O38 63(3) . . . . ?
F90 C119 C120 C121 -120(3) . . . . ?
F74 C93 C94 O31 43.4(14) . . . . ?
F74 C93 C94 C95 -137.9(11) . . . . ?
F80 C114 C115 O36 71(2) . . . . ?
F80 C114 C115 C116 -107.5(19) . . . . ?
F81 C114 C115 O36 -158.3(16) . . . . ?
F81 C114 C115 C116 23(2) . . . . ?
F69 C88 C89 O28 165.1(12) . . . . ?
F69 C88 C89 C90 -16.4(19) . . . . ?
F89 C119 C120 O38 170(2) . . . . ?
F89 C119 C120 C121 -13(3) . . . . ?
O32 C86 C85 C84 -2.2(16) . . . . ?
O32 C86 C87 F64 -79.4(14) . . . . ?
O32 C86 C87 F65 156.7(10) . . . . ?
O32 C86 C87 F66 40.3(13) . . . . ?
O30 C96 C97 F76 -112.4(12) . . . . ?
O30 C96 C97 F77 0.8(14) . . . . ?
O30 C96 C97 F78 122.6(11) . . . . ?
O30 C96 C95 C94 -4.6(17) . . . . ?
O35 C105 C104 C103 179.1(7) . . . . ?
O35 C105 C106 C107 -179.0(8) . . . . ?
O33 C84 C85 C86 -2.2(15) . . . . ?
O33 C84 C83 F61 -67.9(11) . . . . ?
O33 C84 C83 F63 48.5(13) . . . . ?
O33 C84 C83 F62 170.9(9) . . . . ?
O31 C94 C95 C96 0.5(18) . . . . ?
O29 C91 C92 F70 171.9(10) . . . . ?
O29 C91 C92 F71 -66.5(12) . . . . ?
O29 C91 C92 F72 50.9(12) . . . . ?
O29 C91 C90 C89 -0.6(18) . . . . ?
O27 N11 C111 C112 83.4(10) . . . . ?
O27 N11 C111 C113 -36.0(11) . . . . ?
O27 N11 C111 C98 -159.9(8) . . . 2_655 ?
O34 N12 C101 N11 174.2(7) . . . 2_645 ?
O34 N12 C101 C102 -2.7(13) . . . . ?
O34 N12 C98 C111 -160.5(7) . . . 2_645 ?
O34 N12 C98 C100 -36.9(10) . . . . ?
O34 N12 C98 C99 83.5(9) . . . . ?
O28 C89 C90 C91 -3.9(18) . . . . ?
O36 C115 C116 C117 3(2) . . . . ?
O37 C117 C118 F84 -82.6(14) . . . . ?
O37 C117 C118 F82 160.3(12) . . . . ?
O37 C117 C118 F83 33.2(17) . . . . ?
O37 C117 C116 C115 -6(2) . . . . ?
O39 C122 C123 F85 84.4(14) . . . . ?
O39 C122 C123 F86 -35.6(18) . . . . ?
O39 C122 C123 F87 -158.2(11) . . . . ?
O39 C122 C121 C120 4(2) . . . . ?
O38 C120 C121 C122 1(2) . . . . ?
N12 C101 C102 C103 -148.0(8) . . . . ?
N12 C101 C102 C107 33.6(13) . . . . ?
N11 C101 C102 C103 35.7(12) 2_645 . . . ?
N11 C101 C102 C107 -142.7(8) 2_645 . . . ?
N13 N14 C109 N15 0.4(13) . . . . ?
N14 N13 C110 N15 0.4(13) . . . . ?
N14 N13 C108 O35 112.8(10) . . . . ?
C101 N12 C98 C111 23.7(9) . . . 2_645 ?
C101 N12 C98 C100 147.3(8) . . . . ?
C101 N12 C98 C99 -92.3(8) . . . . ?
C101 N11 C111 C112 -93.6(8) 2_655 . . . ?
C101 N11 C111 C113 147.0(8) 2_655 . . . ?
C101 N11 C111 C98 23.1(10) 2_655 . . 2_655 ?
C101 C102 C103 C104 -178.9(7) . . . . ?
C101 C102 C107 C106 179.1(8) . . . . ?
C93 C94 C95 C96 -178.0(11) . . . . ?
C119 C120 C121 C122 -175.9(12) . . . . ?
C123 C122 C121 C120 -175.7(11) . . . . ?
C114 C115 C116 C117 -179.3(14) . . . . ?
C88 C89 C90 C91 177.8(11) . . . . ?
C121 C122 C123 F85 -95.6(15) . . . . ?
C121 C122 C123 F86 144.4(14) . . . . ?
C121 C122 C123 F87 21.7(17) . . . . ?
C105 O35 C108 N13 -89.7(9) . . . . ?
C105 C104 C103 C102 0.9(13) . . . . ?
C105 C106 C107 C102 -1.3(13) . . . . ?
C104 C105 C106 C107 1.7(13) . . . . ?
C106 C105 C104 C103 -1.5(13) . . . . ?
C109 N15 C110 N13 -0.1(13) . . . . ?
C118 C117 C116 C115 175.5(13) . . . . ?
C103 C102 C107 C106 0.7(12) . . . . ?
C107 C102 C103 C104 -0.5(12) . . . . ?
C92 C91 C90 C89 179.4(10) . . . . ?
C97 C96 C95 C94 178.3(10) . . . . ?
C98 N12 C101 N11 -10.2(9) . . . 2_645 ?
C98 N12 C101 C102 172.9(8) . . . . ?
C85 C84 C83 F61 109.2(11) . . . . ?
C85 C84 C83 F63 -134.4(10) . . . . ?
C85 C84 C83 F62 -12.0(13) . . . . ?
C85 C86 C87 F64 97.8(13) . . . . ?
C85 C86 C87 F65 -26.0(15) . . . . ?
C85 C86 C87 F66 -142.4(11) . . . . ?
C90 C91 C92 F70 -8.1(16) . . . . ?
C90 C91 C92 F71 113.5(11) . . . . ?
C90 C91 C92 F72 -129.2(10) . . . . ?
C83 C84 C85 C86 -178.8(9) . . . . ?
C110 N13 N14 C109 -0.5(12) . . . . ?
C110 N13 C108 O35 -64.5(13) . . . . ?
C110 N15 C109 N14 -0.2(13) . . . . ?
C95 C96 C97 F76 65.1(13) . . . . ?
C95 C96 C97 F77 178.3(11) . . . . ?
C95 C96 C97 F78 -59.9(14) . . . . ?
C116 C117 C118 F84 96.3(13) . . . . ?
C116 C117 C118 F82 -21(2) . . . . ?
C116 C117 C118 F83 -147.9(13) . . . . ?
C108 O35 C105 C104 -161.8(8) . . . . ?
C108 O35 C105 C106 18.9(12) . . . . ?
C108 N13 N14 C109 -178.2(10) . . . . ?
C108 N13 C110 N15 177.9(10) . . . . ?
C87 C86 C85 C84 -179.1(9) . . . . ?
